data_7000823
loop_
_publ_author_name
'Feng, Jing'
'Yu, Jiang-Bo'
'Song, Shu-Yan'
'Sun, Li-Ning'
'Fan, Wei-Qiang'
'Guo, Xian-Min'
'Dang, Song'
'Zhang, Hong-Jie'

_publ_section_title
;
 Near-infrared luminescent xerogel materials covalently bonded with
 ternary lanthanide [Er(III), Nd(III), Yb(III), Sm(III)] complexes
;
_journal_coden_ASTM DTARAF
_journal_issue 13
_journal_name_full 'Dalton Transactions'
_journal_page_first 2406
_journal_page_last 2414
_journal_paper_doi 10.1039/b819644c
_journal_year 2009
_chemical_formula_moiety 'C57 H32 F15 N2 Nd O6'
_chemical_formula_sum 'C57 H32 F15 N2 Nd O6'
_chemical_formula_weight 1270.09
_space_group_IT_number 2
_symmetry_cell_setting triclinic
_symmetry_space_group_name_Hall '-P 1'
_symmetry_space_group_name_H-M 'P -1'
_atom_sites_solution_hydrogens geom
_atom_sites_solution_primary direct
_atom_sites_solution_secondary difmap
_audit_creation_method SHELXL-97
_cell_angle_alpha 89.777(5)
_cell_angle_beta 82.019(5)
_cell_angle_gamma 83.466(5)
_cell_formula_units_Z 4
_cell_length_a 12.346(5)
_cell_length_b 20.023(5)
_cell_length_c 21.938(5)
_cell_measurement_reflns_used 20614
_cell_measurement_temperature 293(2)
_cell_measurement_theta_max 27.5
_cell_measurement_theta_min 3.4
_cell_volume 5335(3)
_computing_cell_refinement 'SAINT (Bruker, 1999)'
_computing_data_collection 'SMART (Bruker, 1997)'
_computing_data_reduction SAINT
_computing_molecular_graphics 'SHELXTL-PLUS (Sheldrick, 1990)'
_computing_publication_material SHELXL-97
_computing_structure_refinement 'SHELXL-97 (Sheldrick, 1997)'
_computing_structure_solution 'SHELXS-97 (Sheldrick, 1997)'
_diffrn_ambient_temperature 293(2)
_diffrn_measured_fraction_theta_full 0.975
_diffrn_measured_fraction_theta_max 0.975
_diffrn_measurement_device_type 'Bruker APEX CCD area-detector'
_diffrn_measurement_method '\w scans'
_diffrn_radiation_monochromator graphite
_diffrn_radiation_source 'fine-focus sealed tube'
_diffrn_radiation_type MoK\a
_diffrn_radiation_wavelength 0.71069
_diffrn_reflns_av_R_equivalents 0.0313
_diffrn_reflns_av_sigmaI/netI 0.0753
_diffrn_reflns_limit_h_max 15
_diffrn_reflns_limit_h_min -14
_diffrn_reflns_limit_k_max 24
_diffrn_reflns_limit_k_min -21
_diffrn_reflns_limit_l_max 23
_diffrn_reflns_limit_l_min -27
_diffrn_reflns_number 30313
_diffrn_reflns_theta_full 26.07
_diffrn_reflns_theta_max 26.07
_diffrn_reflns_theta_min 1.38
_diffrn_standards_number 0
_exptl_absorpt_coefficient_mu 1.078
_exptl_absorpt_correction_T_max 0.95
_exptl_absorpt_correction_T_min 0.89
_exptl_absorpt_correction_type multi-scan
_exptl_absorpt_process_details 'SADABS (Sheldrick, 1996)'
_exptl_crystal_colour blue
_exptl_crystal_density_diffrn 1.581
_exptl_crystal_density_method 'not measured'
_exptl_crystal_description Block
_exptl_crystal_F_000 2524
_exptl_crystal_size_max 0.24
_exptl_crystal_size_mid 0.22
_exptl_crystal_size_min 0.18
_refine_diff_density_max 1.311
_refine_diff_density_min -1.032
_refine_diff_density_rms 0.077
_refine_ls_extinction_method none
_refine_ls_goodness_of_fit_ref 1.010
_refine_ls_hydrogen_treatment constr
_refine_ls_matrix_type full
_refine_ls_number_parameters 1459
_refine_ls_number_reflns 20614
_refine_ls_number_restraints 46
_refine_ls_restrained_S_all 1.039
_refine_ls_R_factor_all 0.1063
_refine_ls_R_factor_gt 0.0598
_refine_ls_shift/su_max 0.001
_refine_ls_shift/su_mean 0.000
_refine_ls_structure_factor_coef Fsqd
_refine_ls_weighting_details 'calc w=1/[\s^2^(Fo^2^)+(0.0647P)^2^+0.4380P] where P=(Fo^2^+2Fc^2^)/3'
_refine_ls_weighting_scheme calc
_refine_ls_wR_factor_gt 0.1263
_refine_ls_wR_factor_ref 0.1517
_reflns_number_gt 12513
_reflns_number_total 20614
_reflns_threshold_expression >2sigma(I)
_cod_data_source_file B819644c.txt
_cod_data_source_block Nd
_cod_depositor_comments
;
The following automatic conversions were performed:
'_symmetry_cell_setting' value 'Triclinic' changed to 'triclinic'
according to '/home/saulius/struct/CIF-dictionaries/cif_core.dic'
dictionary named 'cif_core.dic' version 2.4.1 from 2010-06-29.

Automatic conversion script
Id: cif_fix_enum 1527 2010-12-29 10:47:43Z saulius 
;
_cod_database_code 7000823

loop_
_symmetry_equiv_pos_as_xyz
'x, y, z'
'-x, -y, -z'

loop_
_atom_site_label
_atom_site_type_symbol
_atom_site_fract_x
_atom_site_fract_y
_atom_site_fract_z
_atom_site_U_iso_or_equiv
_atom_site_adp_type
_atom_site_occupancy
_atom_site_symmetry_multiplicity
_atom_site_calc_flag
_atom_site_refinement_flags
_atom_site_disorder_assembly
_atom_site_disorder_group
C1 C 0.1250(7) 0.2494(5) 0.5021(4) 0.117(3) Uani 1 1 d . . .
H1 H 0.1556 0.2895 0.4950 0.141 Uiso 1 1 calc R . .
C2 C 0.1296(11) 0.2027(7) 0.4540(5) 0.158(5) Uani 1 1 d . . .
H2 H 0.1644 0.2115 0.4149 0.189 Uiso 1 1 calc R . .
C3 C 0.0820(12) 0.1437(8) 0.4649(7) 0.164(6) Uani 1 1 d . . .
H3 H 0.0841 0.1136 0.4325 0.196 Uiso 1 1 calc R . .
C4 C 0.0338(8) 0.1287(5) 0.5201(5) 0.125(4) Uani 1 1 d . . .
H4 H 0.0041 0.0882 0.5263 0.149 Uiso 1 1 calc R . .
C5 C 0.0274(6) 0.1752(4) 0.5703(4) 0.083(2) Uani 1 1 d . . .
C6 C 0.0747(6) 0.2354(4) 0.5601(3) 0.079(2) Uani 1 1 d . . .
C7 C 0.0682(5) 0.2812(3) 0.6102(3) 0.0682(17) Uani 1 1 d . . .
H7 H 0.1024 0.3202 0.6044 0.082 Uiso 1 1 calc R . .
C8 C 0.0134(5) 0.2690(3) 0.6660(3) 0.0554(15) Uani 1 1 d . . .
C9 C -0.0329(5) 0.2069(3) 0.6760(3) 0.0697(18) Uani 1 1 d . . .
H9 H -0.0690 0.1975 0.7146 0.084 Uiso 1 1 calc R . .
C10 C -0.0243(6) 0.1619(4) 0.6293(4) 0.085(2) Uani 1 1 d . . .
H10 H -0.0534 0.1213 0.6365 0.102 Uiso 1 1 calc R . .
C11 C 0.0000(5) 0.3213(3) 0.7161(3) 0.0537(14) Uani 1 1 d . . .
C12 C -0.0944(5) 0.3275(3) 0.7604(3) 0.0590(15) Uani 1 1 d . . .
H12 H -0.1433 0.2954 0.7602 0.071 Uiso 1 1 calc R . .
C13 C -0.1189(4) 0.3780(3) 0.8040(3) 0.0575(15) Uani 1 1 d D . .
C14 C -0.2279(5) 0.3860(3) 0.8429(3) 0.0645(17) Uani 1 1 d D . .
C15 C -0.2998(5) 0.4459(3) 0.8329(4) 0.086(2) Uani 1 1 d D . .
C16 C 0.1542(9) 0.5330(6) 0.3860(4) 0.118(3) Uani 1 1 d . . .
H16 H 0.1249 0.5679 0.3629 0.142 Uiso 1 1 calc R . .
C17 C 0.2110(9) 0.4777(6) 0.3566(4) 0.122(3) Uani 1 1 d . . .
H17 H 0.2172 0.4741 0.3140 0.147 Uiso 1 1 calc R . .
C18 C 0.2614(8) 0.4251(5) 0.3908(4) 0.119(3) Uani 1 1 d . . .
H18 H 0.3035 0.3882 0.3705 0.142 Uiso 1 1 calc R . .
C19 C 0.2474(7) 0.4294(4) 0.4532(4) 0.101(3) Uani 1 1 d . . .
H19 H 0.2789 0.3946 0.4755 0.121 Uiso 1 1 calc R . .
C20 C 0.1863(6) 0.4852(4) 0.4846(3) 0.0735(19) Uani 1 1 d . . .
C21 C 0.1383(7) 0.5389(4) 0.4507(3) 0.084(2) Uani 1 1 d . . .
C22 C 0.0812(7) 0.5936(4) 0.4832(4) 0.101(3) Uani 1 1 d . . .
H22 H 0.0521 0.6294 0.4610 0.121 Uiso 1 1 calc R . .
C23 C 0.0650(6) 0.5986(4) 0.5455(4) 0.089(2) Uani 1 1 d . . .
H23 H 0.0254 0.6367 0.5650 0.107 Uiso 1 1 calc R . .
C24 C 0.1089(6) 0.5450(3) 0.5807(3) 0.0692(18) Uani 1 1 d . . .
C25 C 0.1683(6) 0.4913(4) 0.5504(3) 0.0716(19) Uani 1 1 d . . .
H25 H 0.1990 0.4567 0.5733 0.086 Uiso 1 1 calc R . .
C26 C 0.0934(5) 0.5460(3) 0.6491(3) 0.0675(17) Uani 1 1 d . . .
C27 C 0.0448(7) 0.6041(3) 0.6828(4) 0.089(2) Uani 1 1 d . . .
H27 H 0.0317 0.6435 0.6612 0.107 Uiso 1 1 calc R . .
C28 C 0.0157(6) 0.6062(3) 0.7455(4) 0.082(2) Uani 1 1 d D . .
C29 C -0.0310(9) 0.6708(3) 0.7748(4) 0.117(3) Uani 1 1 d D . .
C30 C -0.1447(10) 0.6870(5) 0.7783(4) 0.151(5) Uani 1 1 d D . .
C31 C 0.5905(6) 0.4148(4) 0.4796(4) 0.093(2) Uani 1 1 d . . .
H31 H 0.6210 0.4536 0.4879 0.112 Uiso 1 1 calc R . .
C32 C 0.6154(8) 0.3839(5) 0.4225(4) 0.107(3) Uani 1 1 d . . .
H32 H 0.6626 0.4020 0.3917 0.128 Uiso 1 1 calc R . .
C33 C 0.5700(9) 0.3258(5) 0.4113(4) 0.117(3) Uani 1 1 d . . .
H33 H 0.5880 0.3062 0.3723 0.140 Uiso 1 1 calc R . .
C34 C 0.5031(8) 0.2966(4) 0.4521(4) 0.111(3) Uani 1 1 d . . .
H34 H 0.4746 0.2576 0.4422 0.133 Uiso 1 1 calc R . .
C35 C 0.4741(7) 0.3274(4) 0.5143(4) 0.086(2) Uani 1 1 d . . .
C36 C 0.5194(5) 0.3870(4) 0.5243(3) 0.076(2) Uani 1 1 d . . .
C37 C 0.4880(5) 0.4191(4) 0.5847(3) 0.0744(19) Uani 1 1 d . . .
H37 H 0.5176 0.4579 0.5940 0.089 Uiso 1 1 calc R . .
C38 C 0.4152(5) 0.3920(3) 0.6275(3) 0.0682(17) Uani 1 1 d . . .
C39 C 0.3731(7) 0.3320(4) 0.6142(4) 0.093(2) Uani 1 1 d . . .
H39 H 0.3249 0.3137 0.6443 0.112 Uiso 1 1 calc R . .
C40 C 0.4010(7) 0.2997(4) 0.5580(5) 0.108(3) Uani 1 1 d . . .
H40 H 0.3716 0.2605 0.5497 0.129 Uiso 1 1 calc R . .
C41 C 0.3708(5) 0.4263(3) 0.6877(3) 0.0654(17) Uani 1 1 d . . .
C42 C 0.4090(6) 0.4870(4) 0.7062(3) 0.0764(19) Uani 1 1 d . . .
H42 H 0.4713 0.5012 0.6834 0.092 Uiso 1 1 calc R . .
C43 C 0.3579(6) 0.5249(3) 0.7558(3) 0.0702(18) Uani 1 1 d D . .
C44 C 0.4091(7) 0.5824(4) 0.7753(3) 0.100(3) Uani 1 1 d D . .
C45 C 0.3444(8) 0.6451(4) 0.7843(4) 0.121(4) Uani 1 1 d D . .
C46 C 0.1550(5) 0.2791(3) 0.8280(3) 0.0695(18) Uani 1 1 d . . .
H46 H 0.1548 0.2720 0.7862 0.083 Uiso 1 1 calc R . .
C47 C 0.1643(6) 0.2222(4) 0.8669(4) 0.084(2) Uani 1 1 d . . .
H47 H 0.1687 0.1788 0.8512 0.100 Uiso 1 1 calc R . .
C48 C 0.1667(6) 0.2332(4) 0.9264(4) 0.092(2) Uani 1 1 d . . .
H48 H 0.1728 0.1965 0.9523 0.110 Uiso 1 1 calc R . .
C49 C 0.1601(6) 0.2982(4) 0.9516(4) 0.080(2) Uani 1 1 d . . .
C50 C 0.1485(5) 0.3518(3) 0.9102(3) 0.0636(17) Uani 1 1 d . . .
C51 C 0.1389(5) 0.4199(4) 0.9327(3) 0.0656(17) Uani 1 1 d . . .
C52 C 0.1465(6) 0.4313(5) 0.9957(3) 0.082(2) Uani 1 1 d . . .
C53 C 0.1608(8) 0.3749(6) 1.0354(4) 0.114(3) Uani 1 1 d . . .
H53 H 0.1674 0.3823 1.0765 0.137 Uiso 1 1 calc R . .
C54 C 0.1649(7) 0.3122(6) 1.0148(4) 0.111(3) Uani 1 1 d . . .
H54 H 0.1710 0.2768 1.0421 0.133 Uiso 1 1 calc R . .
C55 C 0.1412(6) 0.4974(5) 1.0153(4) 0.100(3) Uani 1 1 d . . .
H55 H 0.1460 0.5071 1.0562 0.120 Uiso 1 1 calc R . .
C56 C 0.1289(7) 0.5478(5) 0.9746(4) 0.097(3) Uani 1 1 d . . .
H56 H 0.1257 0.5923 0.9874 0.116 Uiso 1 1 calc R . .
C57 C 0.1211(6) 0.5330(4) 0.9143(3) 0.078(2) Uani 1 1 d . . .
H57 H 0.1122 0.5685 0.8872 0.093 Uiso 1 1 calc R . .
C58 C 0.0439(6) 0.0858(4) 1.0094(4) 0.087(2) Uani 1 1 d . . .
H58 H 0.0853 0.0450 0.9977 0.105 Uiso 1 1 calc R . .
C59 C 0.0492(8) 0.1136(5) 1.0656(4) 0.105(3) Uani 1 1 d . . .
H59 H 0.0949 0.0920 1.0917 0.126 Uiso 1 1 calc R . .
C60 C -0.0139(8) 0.1742(5) 1.0838(4) 0.112(3) Uani 1 1 d . . .
H60 H -0.0109 0.1925 1.1224 0.134 Uiso 1 1 calc R . .
C61 C -0.0782(7) 0.2063(4) 1.0467(4) 0.098(2) Uani 1 1 d . . .
H61 H -0.1191 0.2469 1.0597 0.118 Uiso 1 1 calc R . .
C62 C -0.0858(6) 0.1799(4) 0.9875(4) 0.078(2) Uani 1 1 d . . .
C63 C -0.0232(5) 0.1181(3) 0.9691(3) 0.0686(18) Uani 1 1 d . . .
C64 C -0.0302(5) 0.0906(3) 0.9107(3) 0.0692(18) Uani 1 1 d . . .
H64 H 0.0125 0.0505 0.8980 0.083 Uiso 1 1 calc R . .
C65 C -0.0981(5) 0.1215(3) 0.8726(3) 0.0650(17) Uani 1 1 d . . .
C66 C -0.1595(6) 0.1832(3) 0.8917(4) 0.081(2) Uani 1 1 d . . .
H66 H -0.2054 0.2051 0.8658 0.097 Uiso 1 1 calc R . .
C67 C -0.1534(6) 0.2114(4) 0.9468(4) 0.087(2) Uani 1 1 d . . .
H67 H -0.1948 0.2524 0.9580 0.104 Uiso 1 1 calc R . .
C68 C -0.1144(5) 0.0916(3) 0.8129(3) 0.0662(17) Uani 1 1 d . . .
C69 C -0.0436(7) 0.0359(4) 0.7865(4) 0.104(3) Uani 1 1 d . . .
H69 H 0.0161 0.0199 0.8061 0.125 Uiso 1 1 calc R . .
C70 C -0.0580(7) 0.0036(4) 0.7330(4) 0.100(3) Uani 1 1 d D . .
C71 C 0.0326(7) -0.0439(5) 0.7018(4) 0.133(4) Uani 1 1 d D . .
C72 C 0.0215(9) -0.1102(5) 0.7130(4) 0.186(7) Uani 1 1 d D . .
C73 C -0.2950(8) 0.0613(5) 1.0479(5) 0.115(3) Uani 1 1 d . . .
H73 H -0.2794 0.1003 1.0270 0.138 Uiso 1 1 calc R . .
C74 C -0.2898(9) 0.0572(6) 1.1087(5) 0.138(4) Uani 1 1 d . . .
H74 H -0.2677 0.0926 1.1294 0.165 Uiso 1 1 calc R . .
C75 C -0.3182(11) -0.0013(7) 1.1413(5) 0.149(5) Uani 1 1 d . . .
H75 H -0.3168 -0.0033 1.1835 0.179 Uiso 1 1 calc R . .
C76 C -0.3464(10) -0.0529(7) 1.1124(6) 0.136(4) Uani 1 1 d . . .
H76 H -0.3638 -0.0907 1.1347 0.163 Uiso 1 1 calc R . .
C77 C -0.3510(7) -0.0521(5) 1.0488(5) 0.104(3) Uani 1 1 d . . .
C78 C -0.3242(6) 0.0065(4) 1.0158(4) 0.087(2) Uani 1 1 d . . .
C79 C -0.3303(6) 0.0059(4) 0.9521(4) 0.082(2) Uani 1 1 d . . .
H79 H -0.3145 0.0441 0.9301 0.099 Uiso 1 1 calc R . .
C80 C -0.3574(6) -0.0463(4) 0.9210(4) 0.082(2) Uani 1 1 d . . .
C81 C -0.3834(7) -0.1055(4) 0.9545(5) 0.113(3) Uani 1 1 d . . .
H81 H -0.4020 -0.1424 0.9344 0.135 Uiso 1 1 calc R . .
C82 C -0.3804(7) -0.1065(5) 1.0161(6) 0.120(4) Uani 1 1 d . . .
H82 H -0.3985 -0.1446 1.0378 0.144 Uiso 1 1 calc R . .
C83 C -0.3595(6) -0.0411(4) 0.8533(4) 0.085(2) Uani 1 1 d . . .
C84 C -0.3876(7) -0.0939(4) 0.8180(5) 0.099(3) Uani 1 1 d . . .
H84 H -0.4036 -0.1334 0.8381 0.119 Uiso 1 1 calc R . .
C85 C -0.3926(7) -0.0906(4) 0.7564(5) 0.099(3) Uani 1 1 d D . .
C86 C -0.4171(10) -0.1492(4) 0.7244(4) 0.148(5) Uani 1 1 d D . .
C87 C -0.5165(10) -0.1438(5) 0.7027(6) 0.216(9) Uani 1 1 d D . .
C88 C -0.4647(8) 0.2772(5) 1.0044(4) 0.118(3) Uani 1 1 d . . .
H88 H -0.4334 0.2345 1.0135 0.141 Uiso 1 1 calc R . .
C89 C -0.4778(10) 0.3280(7) 1.0473(5) 0.153(4) Uani 1 1 d . . .
H89 H -0.4544 0.3197 1.0854 0.184 Uiso 1 1 calc R . .
C90 C -0.5263(10) 0.3924(7) 1.0343(6) 0.145(4) Uani 1 1 d . . .
H90 H -0.5328 0.4264 1.0638 0.175 Uiso 1 1 calc R . .
C91 C -0.5628(7) 0.4061(5) 0.9814(5) 0.111(3) Uani 1 1 d . . .
H91 H -0.5973 0.4487 0.9747 0.133 Uiso 1 1 calc R . .
C92 C -0.5495(5) 0.3552(4) 0.9341(4) 0.076(2) Uani 1 1 d . . .
C93 C -0.5865(5) 0.3666(4) 0.8775(4) 0.0739(19) Uani 1 1 d . . .
H93 H -0.6194 0.4092 0.8692 0.089 Uiso 1 1 calc R . .
C94 C -0.5757(5) 0.3173(3) 0.8341(3) 0.0683(17) Uani 1 1 d . . .
H94 H -0.6031 0.3261 0.7971 0.082 Uiso 1 1 calc R . .
C95 C -0.5235(5) 0.2526(3) 0.8445(3) 0.0585(15) Uani 1 1 d . . .
C96 C -0.4855(5) 0.2410(3) 0.8996(3) 0.0677(17) Uani 1 1 d . . .
H96 H -0.4494 0.1989 0.9066 0.081 Uiso 1 1 calc R . .
C97 C -0.4990(6) 0.2902(4) 0.9459(3) 0.078(2) Uani 1 1 d . . .
C98 C -0.5077(5) 0.1969(3) 0.7983(3) 0.0586(15) Uani 1 1 d . . .
C99 C -0.5820(5) 0.1947(3) 0.7548(3) 0.0678(17) Uani 1 1 d . . .
H99 H -0.6361 0.2309 0.7535 0.081 Uiso 1 1 calc R . .
C100 C -0.5784(6) 0.1417(3) 0.7143(3) 0.0723(18) Uani 1 1 d D . .
C101 C -0.6390(7) 0.1472(4) 0.6612(4) 0.47(3) Uani 1 1 d D . .
C102 C -0.7023(9) 0.0945(5) 0.6633(5) 0.308(14) Uani 1 1 d D . .
C103 C -0.3111(5) 0.2405(3) 0.6978(4) 0.0707(18) Uani 1 1 d . . .
H103 H -0.3219 0.2422 0.7406 0.085 Uiso 1 1 calc R . .
C104 C -0.3018(6) 0.2998(4) 0.6664(4) 0.090(2) Uani 1 1 d . . .
H104 H -0.3081 0.3405 0.6877 0.108 Uiso 1 1 calc R . .
C105 C -0.2832(6) 0.2978(4) 0.6040(5) 0.094(2) Uani 1 1 d . . .
H105 H -0.2756 0.3372 0.5822 0.113 Uiso 1 1 calc R . .
C106 C -0.2756(6) 0.2366(5) 0.5725(4) 0.087(2) Uani 1 1 d . . .
C107 C -0.2887(5) 0.1791(4) 0.6082(3) 0.0707(18) Uani 1 1 d . . .
C108 C -0.2854(6) 0.1154(4) 0.5785(3) 0.078(2) Uani 1 1 d . . .
C109 C -0.2708(7) 0.1117(6) 0.5137(4) 0.102(3) Uani 1 1 d . . .
C110 C -0.2550(9) 0.1715(7) 0.4794(5) 0.132(4) Uani 1 1 d . . .
H110 H -0.2426 0.1688 0.4366 0.159 Uiso 1 1 calc R . .
C111 C -0.2577(8) 0.2308(6) 0.5070(5) 0.121(3) Uani 1 1 d . . .
H111 H -0.2479 0.2689 0.4833 0.145 Uiso 1 1 calc R . .
C112 C -0.2710(9) 0.0489(7) 0.4863(5) 0.137(4) Uani 1 1 d . . .
H112 H -0.2624 0.0452 0.4437 0.164 Uiso 1 1 calc R . .
C113 C -0.2833(9) -0.0055(6) 0.5201(5) 0.136(4) Uani 1 1 d . . .
H113 H -0.2833 -0.0471 0.5014 0.163 Uiso 1 1 calc R . .
C114 C -0.2963(8) 0.0007(4) 0.5848(4) 0.111(3) Uani 1 1 d . . .
H114 H -0.3050 -0.0376 0.6083 0.134 Uiso 1 1 calc R . .
N1 N 0.1256(4) 0.4711(3) 0.8928(2) 0.0626(13) Uani 1 1 d . . .
N2 N 0.1466(4) 0.3421(2) 0.8490(2) 0.0595(13) Uani 1 1 d . . .
N3 N -0.3054(4) 0.1813(3) 0.6703(3) 0.0639(13) Uani 1 1 d . . .
N4 N -0.2967(5) 0.0595(3) 0.6135(3) 0.0805(16) Uani 1 1 d . . .
O1 O -0.0593(3) 0.4236(2) 0.8146(2) 0.0693(12) Uani 1 1 d . . .
O2 O 0.0745(3) 0.3600(2) 0.71390(18) 0.0637(11) Uani 1 1 d . . .
O3 O 0.0256(4) 0.5585(2) 0.7826(2) 0.0771(13) Uani 1 1 d . . .
O4 O 0.1240(4) 0.4932(2) 0.67527(19) 0.0724(12) Uani 1 1 d . . .
O5 O 0.2678(4) 0.5169(2) 0.7891(2) 0.0780(13) Uani 1 1 d . . .
O6 O 0.2957(3) 0.4001(2) 0.7209(2) 0.0659(11) Uani 1 1 d . . .
O7 O -0.1401(4) 0.0120(2) 0.7038(2) 0.0889(15) Uani 1 1 d . . .
O8 O -0.1923(3) 0.1178(2) 0.7870(2) 0.0697(12) Uani 1 1 d . . .
O9 O -0.3325(4) 0.0123(2) 0.8288(2) 0.0875(15) Uani 1 1 d . . .
O10 O -0.3716(4) -0.0427(2) 0.7211(3) 0.0947(16) Uani 1 1 d . . .
O11 O -0.5052(4) 0.0914(2) 0.7064(2) 0.0826(14) Uani 1 1 d . . .
O12 O -0.4306(3) 0.1511(2) 0.80165(19) 0.0667(11) Uani 1 1 d . . .
F1 F -0.2166(4) 0.3870(2) 0.90414(19) 0.0979(13) Uani 1 1 d D . .
F2 F -0.2873(3) 0.33305(18) 0.8372(2) 0.0904(12) Uani 1 1 d D . .
F3 F -0.2588(4) 0.5036(2) 0.8395(3) 0.130(2) Uani 1 1 d D . .
F4 F -0.3984(4) 0.4540(2) 0.8673(3) 0.1283(19) Uani 1 1 d D . .
F5 F -0.3246(5) 0.4477(3) 0.7751(3) 0.145(2) Uani 1 1 d D . .
F6 F -0.0157(5) 0.6764(2) 0.8356(3) 0.1322(19) Uani 1 1 d D . .
F7 F 0.0122(6) 0.7254(2) 0.7479(3) 0.172(3) Uani 1 1 d D . .
F8 F -0.1799(6) 0.6933(4) 0.7221(3) 0.210(4) Uani 1 1 d D . .
F9 F -0.1924(6) 0.7438(3) 0.8085(3) 0.197(3) Uani 1 1 d D . .
F10 F -0.2034(5) 0.6376(4) 0.8051(4) 0.168(3) Uani 1 1 d D . .
F11 F 0.4466(5) 0.5711(3) 0.8308(3) 0.149(2) Uani 1 1 d D . .
F12 F 0.4987(5) 0.5974(3) 0.7358(3) 0.156(2) Uani 1 1 d D . .
F13 F 0.3928(5) 0.7009(3) 0.7928(3) 0.167(3) Uani 1 1 d D . .
F14 F 0.2883(6) 0.6615(3) 0.7356(3) 0.160(2) Uani 1 1 d D . .
F15 F 0.2603(5) 0.6497(3) 0.8311(3) 0.158(2) Uani 1 1 d D . .
F16 F 0.0529(5) -0.0412(3) 0.6376(3) 0.151(2) Uani 1 1 d D . .
F17 F 0.1379(5) -0.0405(3) 0.7168(4) 0.193(3) Uani 1 1 d D . .
F18 F -0.0715(6) -0.1277(3) 0.6949(4) 0.165(3) Uani 1 1 d D . .
F19 F 0.1048(7) -0.1563(3) 0.6834(4) 0.224(4) Uani 1 1 d D . .
F20 F 0.0077(8) -0.1243(3) 0.7736(3) 0.206(4) Uani 1 1 d D . .
F21 F -0.3466(7) -0.1696(3) 0.6720(4) 0.226(4) Uani 1 1 d D . .
F22 F -0.4284(7) -0.2061(3) 0.7572(4) 0.210(4) Uani 1 1 d D . .
F23 F -0.5605(7) -0.1928(4) 0.6745(4) 0.224(4) Uani 1 1 d D . .
F24 F -0.6034(7) -0.1184(7) 0.7436(6) 0.298(8) Uani 1 1 d D . .
F25 F -0.5267(9) -0.0966(5) 0.6574(6) 0.270(6) Uani 1 1 d D . .
F26 F -0.7305(3) 0.1957(2) 0.6730(2) 0.1127(16) Uani 1 1 d D . .
F27 F -0.6064(7) 0.1272(4) 0.6011(3) 0.198(4) Uani 1 1 d D . .
F28 F -0.7606(6) 0.0928(4) 0.7237(4) 0.192(3) Uani 1 1 d D . .
F29 F -0.6349(7) 0.0357(3) 0.6390(6) 0.348(9) Uani 1 1 d D . .
F30 F -0.7663(8) 0.1000(4) 0.6125(6) 0.420(11) Uani 1 1 d D . .
Nd1 Nd 0.12362(3) 0.448076(15) 0.775668(15) 0.05326(11) Uani 1 1 d . . .
Nd2 Nd -0.32307(3) 0.068176(16) 0.733627(17) 0.06225(12) Uani 1 1 d . . .

loop_
_atom_site_aniso_label
_atom_site_aniso_U_11
_atom_site_aniso_U_22
_atom_site_aniso_U_33
_atom_site_aniso_U_23
_atom_site_aniso_U_13
_atom_site_aniso_U_12
C1 0.115(7) 0.145(8) 0.079(6) -0.014(6) 0.001(5) 0.021(6)
C2 0.164(12) 0.205(14) 0.084(7) -0.058(9) -0.010(7) 0.054(10)
C3 0.171(13) 0.192(14) 0.122(11) -0.083(12) -0.049(10) 0.041(11)
C4 0.100(7) 0.139(8) 0.135(9) -0.068(8) -0.048(7) 0.027(6)
C5 0.068(5) 0.078(5) 0.102(6) -0.031(5) -0.028(5) 0.012(4)
C6 0.074(5) 0.096(6) 0.063(5) -0.009(4) -0.021(4) 0.018(4)
C7 0.069(4) 0.066(4) 0.071(5) -0.001(4) -0.023(4) 0.001(3)
C8 0.047(3) 0.055(4) 0.065(4) -0.003(3) -0.018(3) 0.001(3)
C9 0.061(4) 0.057(4) 0.092(5) -0.008(4) -0.014(4) -0.005(3)
C10 0.069(5) 0.065(5) 0.124(7) -0.022(5) -0.023(5) -0.004(4)
C11 0.062(4) 0.048(3) 0.055(4) 0.004(3) -0.023(3) -0.008(3)
C12 0.057(4) 0.058(4) 0.062(4) -0.006(3) -0.002(3) -0.017(3)
C13 0.051(4) 0.064(4) 0.059(4) 0.003(3) -0.011(3) -0.008(3)
C14 0.065(4) 0.059(4) 0.067(5) -0.011(3) 0.000(3) -0.012(3)
C15 0.073(5) 0.077(6) 0.103(7) -0.005(5) 0.010(5) -0.012(4)
C16 0.163(10) 0.126(8) 0.073(6) 0.034(6) -0.029(6) -0.036(7)
C17 0.169(10) 0.147(9) 0.058(6) 0.026(6) -0.015(6) -0.048(8)
C18 0.149(9) 0.135(8) 0.070(6) 0.002(6) 0.000(6) -0.027(7)
C19 0.133(8) 0.100(6) 0.071(6) 0.006(5) -0.020(5) -0.011(5)
C20 0.081(5) 0.080(5) 0.066(5) 0.011(4) -0.018(4) -0.025(4)
C21 0.099(6) 0.097(6) 0.062(5) 0.028(5) -0.022(4) -0.027(5)
C22 0.131(7) 0.092(6) 0.080(6) 0.038(5) -0.027(5) -0.002(5)
C23 0.107(6) 0.080(5) 0.078(5) 0.021(4) -0.021(5) 0.006(4)
C24 0.087(5) 0.061(4) 0.062(4) 0.013(4) -0.017(4) -0.013(4)
C25 0.091(5) 0.073(5) 0.059(4) 0.023(4) -0.025(4) -0.027(4)
C26 0.076(5) 0.066(4) 0.064(4) 0.012(4) -0.018(4) -0.016(4)
C27 0.124(7) 0.053(4) 0.085(6) 0.017(4) -0.011(5) 0.009(4)
C28 0.115(6) 0.052(4) 0.078(5) -0.001(4) -0.011(5) -0.002(4)
C29 0.169(10) 0.068(6) 0.097(7) 0.009(5) 0.001(7) 0.034(6)
C30 0.237(17) 0.106(9) 0.098(9) -0.011(7) -0.035(10) 0.051(11)
C31 0.099(6) 0.093(6) 0.091(6) 0.019(5) -0.008(5) -0.031(5)
C32 0.130(8) 0.109(7) 0.074(6) 0.004(5) 0.013(5) -0.016(6)
C33 0.163(10) 0.097(7) 0.088(7) 0.002(6) -0.012(6) -0.009(6)
C34 0.143(8) 0.084(6) 0.096(7) -0.004(5) 0.011(6) -0.009(5)
C35 0.096(6) 0.071(5) 0.097(6) 0.007(4) -0.027(5) -0.018(4)
C36 0.061(4) 0.084(5) 0.079(5) 0.021(4) -0.002(4) -0.002(4)
C37 0.062(4) 0.080(5) 0.081(5) 0.008(4) -0.010(4) -0.006(4)
C38 0.060(4) 0.074(5) 0.066(4) 0.006(4) -0.002(3) 0.002(3)
C39 0.105(6) 0.081(5) 0.092(6) -0.014(5) 0.002(5) -0.021(5)
C40 0.109(7) 0.077(5) 0.136(8) -0.004(6) 0.003(6) -0.030(5)
C41 0.068(4) 0.063(4) 0.066(4) 0.015(3) -0.015(4) -0.008(3)
C42 0.069(5) 0.096(5) 0.068(5) 0.005(4) -0.007(4) -0.031(4)
C43 0.088(5) 0.070(4) 0.060(4) 0.002(4) -0.019(4) -0.031(4)
C44 0.118(7) 0.101(7) 0.087(6) -0.013(5) -0.005(5) -0.050(6)
C45 0.164(11) 0.113(8) 0.099(8) 0.004(7) -0.014(8) -0.081(8)
C46 0.056(4) 0.076(5) 0.079(5) 0.010(4) -0.014(3) -0.015(3)
C47 0.077(5) 0.064(5) 0.113(7) 0.020(5) -0.020(5) -0.014(4)
C48 0.093(6) 0.089(6) 0.096(6) 0.045(5) -0.016(5) -0.017(4)
C49 0.073(5) 0.095(6) 0.076(5) 0.034(5) -0.009(4) -0.028(4)
C50 0.048(4) 0.083(5) 0.061(4) 0.015(4) -0.004(3) -0.016(3)
C51 0.065(4) 0.082(5) 0.052(4) 0.004(4) -0.004(3) -0.023(3)
C52 0.074(5) 0.118(7) 0.057(5) 0.006(5) -0.001(4) -0.031(4)
C53 0.130(8) 0.158(9) 0.061(5) 0.029(6) -0.016(5) -0.046(7)
C54 0.123(7) 0.146(9) 0.068(6) 0.050(6) -0.018(5) -0.034(7)
C55 0.102(6) 0.143(8) 0.058(5) -0.028(5) -0.005(4) -0.036(6)
C56 0.115(7) 0.104(7) 0.071(5) -0.026(5) 0.001(5) -0.029(5)
C57 0.090(5) 0.083(5) 0.062(4) -0.015(4) 0.000(4) -0.027(4)
C58 0.099(6) 0.081(5) 0.090(6) 0.012(4) -0.038(5) -0.018(4)
C59 0.127(8) 0.098(7) 0.102(7) 0.024(5) -0.048(6) -0.025(6)
C60 0.152(9) 0.108(7) 0.084(6) 0.006(6) -0.044(6) -0.021(6)
C61 0.124(7) 0.086(6) 0.086(6) -0.003(5) -0.013(5) -0.019(5)
C62 0.090(5) 0.070(5) 0.079(5) 0.008(4) -0.020(4) -0.018(4)
C63 0.068(4) 0.064(4) 0.079(5) 0.010(4) -0.019(4) -0.019(3)
C64 0.065(4) 0.062(4) 0.082(5) 0.008(4) -0.014(4) -0.011(3)
C65 0.065(4) 0.060(4) 0.073(5) 0.008(3) -0.020(4) -0.009(3)
C66 0.092(5) 0.067(5) 0.085(6) 0.008(4) -0.031(4) 0.003(4)
C67 0.104(6) 0.067(5) 0.090(6) 0.000(4) -0.024(5) 0.001(4)
C68 0.057(4) 0.066(4) 0.079(5) 0.010(4) -0.018(4) -0.010(3)
C69 0.093(6) 0.107(6) 0.108(7) -0.026(5) -0.040(5) 0.040(5)
C70 0.099(6) 0.089(6) 0.102(7) -0.025(5) -0.019(5) 0.037(5)
C71 0.140(10) 0.115(8) 0.144(11) -0.019(8) -0.043(8) 0.019(7)
C72 0.29(2) 0.127(12) 0.149(13) -0.020(10) -0.122(14) 0.038(13)
C73 0.145(9) 0.104(7) 0.092(7) 0.022(6) -0.003(6) -0.011(6)
C74 0.174(11) 0.150(10) 0.080(7) 0.014(7) -0.007(7) 0.003(8)
C75 0.169(12) 0.176(13) 0.080(8) 0.040(9) 0.012(7) 0.035(10)
C76 0.142(9) 0.150(11) 0.102(10) 0.059(8) 0.012(7) 0.002(8)
C77 0.079(6) 0.118(7) 0.109(8) 0.063(6) 0.001(5) -0.002(5)
C78 0.077(5) 0.094(6) 0.081(6) 0.030(5) 0.002(4) 0.004(4)
C79 0.087(5) 0.065(5) 0.091(6) 0.034(4) 0.003(4) -0.008(4)
C80 0.070(5) 0.068(5) 0.109(7) 0.028(5) -0.015(4) -0.012(4)
C81 0.113(7) 0.085(6) 0.146(9) 0.054(6) -0.029(6) -0.025(5)
C82 0.098(7) 0.120(8) 0.145(10) 0.070(8) -0.013(6) -0.032(6)
C83 0.084(5) 0.065(5) 0.108(7) 0.019(5) -0.022(5) -0.008(4)
C84 0.115(7) 0.060(5) 0.126(8) 0.022(5) -0.022(6) -0.023(4)
C85 0.097(6) 0.058(5) 0.145(9) -0.006(6) -0.022(6) -0.022(4)
C86 0.201(14) 0.108(9) 0.160(12) -0.003(8) -0.072(10) -0.072(9)
C87 0.40(3) 0.083(9) 0.188(16) -0.040(10) -0.07(2) -0.091(13)
C88 0.139(8) 0.140(8) 0.081(6) -0.004(6) -0.039(6) -0.016(6)
C89 0.183(12) 0.193(12) 0.091(8) -0.051(9) -0.043(8) -0.026(10)
C90 0.155(10) 0.165(11) 0.115(9) -0.073(9) -0.026(8) 0.002(8)
C91 0.084(6) 0.118(7) 0.128(8) -0.054(6) 0.000(6) -0.015(5)
C92 0.052(4) 0.083(5) 0.091(6) -0.022(4) 0.001(4) -0.010(4)
C93 0.055(4) 0.077(5) 0.088(6) -0.005(4) -0.007(4) -0.009(3)
C94 0.058(4) 0.077(5) 0.072(5) 0.000(4) -0.007(3) -0.016(3)
C95 0.052(4) 0.062(4) 0.063(4) -0.003(3) -0.007(3) -0.014(3)
C96 0.067(4) 0.070(4) 0.066(4) -0.001(4) -0.006(3) -0.011(3)
C97 0.072(5) 0.097(6) 0.066(5) -0.010(4) -0.008(4) -0.022(4)
C98 0.049(4) 0.069(4) 0.058(4) 0.003(3) 0.001(3) -0.016(3)
C99 0.060(4) 0.063(4) 0.082(5) -0.005(4) -0.016(4) -0.002(3)
C100 0.072(5) 0.066(4) 0.083(5) 0.001(4) -0.027(4) -0.007(4)
C101 0.53(4) 0.113(10) 0.86(6) -0.23(2) -0.64(5) 0.166(17)
C102 0.207(19) 0.42(3) 0.29(3) 0.18(2) -0.125(19) 0.09(2)
C103 0.062(4) 0.066(4) 0.089(5) 0.001(4) -0.022(4) -0.014(3)
C104 0.093(6) 0.075(5) 0.108(7) 0.008(5) -0.028(5) -0.020(4)
C105 0.095(6) 0.076(6) 0.119(8) 0.034(5) -0.037(5) -0.015(4)
C106 0.076(5) 0.109(7) 0.080(6) 0.026(5) -0.023(4) -0.009(4)
C107 0.057(4) 0.091(5) 0.068(5) 0.004(4) -0.020(3) -0.007(4)
C108 0.066(5) 0.102(6) 0.066(5) 0.004(5) -0.017(4) 0.000(4)
C109 0.102(7) 0.124(8) 0.081(6) -0.002(6) -0.019(5) -0.004(6)
C110 0.142(9) 0.183(12) 0.065(6) 0.014(8) -0.018(6) 0.015(9)
C111 0.142(9) 0.131(9) 0.087(8) 0.039(6) -0.021(6) -0.007(7)
C112 0.172(10) 0.156(11) 0.071(7) -0.024(7) -0.012(7) 0.025(9)
C113 0.176(10) 0.128(9) 0.095(8) -0.045(7) -0.030(7) 0.034(8)
C114 0.146(8) 0.090(6) 0.094(7) -0.021(5) -0.025(6) 0.013(5)
N1 0.067(3) 0.067(3) 0.054(3) -0.003(3) 0.000(3) -0.017(3)
N2 0.051(3) 0.061(3) 0.068(4) 0.006(3) -0.009(3) -0.014(2)
N3 0.059(3) 0.070(4) 0.066(4) 0.004(3) -0.015(3) -0.012(3)
N4 0.095(4) 0.074(4) 0.072(4) -0.006(3) -0.021(3) 0.003(3)
O1 0.061(3) 0.066(3) 0.081(3) -0.014(2) -0.006(2) -0.012(2)
O2 0.069(3) 0.067(3) 0.057(3) -0.005(2) -0.003(2) -0.023(2)
O3 0.102(4) 0.055(3) 0.072(3) 0.000(2) -0.010(3) -0.003(2)
O4 0.095(3) 0.062(3) 0.059(3) 0.011(2) -0.016(2) 0.002(2)
O5 0.084(3) 0.095(3) 0.058(3) -0.009(2) 0.006(2) -0.043(3)
O6 0.064(3) 0.064(3) 0.070(3) 0.007(2) -0.007(2) -0.010(2)
O7 0.075(3) 0.103(4) 0.086(4) -0.012(3) -0.020(3) 0.011(3)
O8 0.068(3) 0.063(3) 0.083(3) 0.011(2) -0.025(2) -0.008(2)
O9 0.116(4) 0.063(3) 0.091(4) 0.025(3) -0.027(3) -0.028(3)
O10 0.105(4) 0.064(3) 0.122(5) -0.007(3) -0.025(3) -0.026(3)
O11 0.074(3) 0.072(3) 0.107(4) -0.020(3) -0.035(3) -0.003(3)
O12 0.067(3) 0.067(3) 0.067(3) -0.007(2) -0.017(2) -0.002(2)
F1 0.110(3) 0.117(3) 0.067(3) 0.001(2) -0.003(2) -0.026(3)
F2 0.079(3) 0.074(2) 0.115(3) -0.014(2) 0.013(2) -0.032(2)
F3 0.089(3) 0.064(3) 0.231(6) -0.001(3) 0.001(3) -0.007(2)
F4 0.080(3) 0.105(3) 0.183(5) -0.022(3) 0.037(3) -0.003(3)
F5 0.140(5) 0.154(5) 0.128(5) 0.003(4) -0.033(4) 0.054(4)
F6 0.209(6) 0.086(3) 0.100(4) -0.029(3) -0.031(4) 0.001(3)
F7 0.270(8) 0.051(3) 0.175(6) -0.003(3) 0.037(5) -0.019(4)
F8 0.245(8) 0.214(7) 0.150(6) -0.032(5) -0.075(6) 0.119(6)
F9 0.256(8) 0.136(5) 0.169(6) -0.037(4) -0.018(5) 0.100(5)
F10 0.138(5) 0.156(6) 0.198(7) -0.022(5) 0.001(5) 0.009(4)
F11 0.196(6) 0.145(5) 0.138(5) -0.006(4) -0.097(4) -0.062(4)
F12 0.137(5) 0.167(5) 0.172(5) -0.044(4) 0.029(4) -0.107(4)
F13 0.208(6) 0.112(4) 0.191(6) -0.020(4) -0.001(5) -0.098(4)
F14 0.202(7) 0.113(4) 0.173(6) 0.015(4) -0.047(5) -0.026(4)
F15 0.190(6) 0.111(4) 0.164(6) -0.042(4) 0.047(5) -0.062(4)
F16 0.165(5) 0.160(5) 0.101(4) 0.004(4) 0.043(4) 0.023(4)
F17 0.093(4) 0.187(6) 0.292(10) -0.089(6) -0.027(5) 0.022(4)
F18 0.202(7) 0.090(4) 0.197(7) -0.024(4) -0.015(5) -0.015(4)
F19 0.301(10) 0.134(5) 0.198(7) -0.045(5) -0.008(7) 0.109(6)
F20 0.385(11) 0.109(4) 0.099(4) 0.022(4) -0.015(6) 0.058(5)
F21 0.240(9) 0.151(6) 0.263(10) -0.127(6) 0.086(7) -0.062(5)
F22 0.290(9) 0.077(4) 0.289(10) 0.021(5) -0.089(8) -0.070(5)
F23 0.303(9) 0.171(6) 0.231(8) -0.057(6) -0.069(7) -0.125(6)
F24 0.133(6) 0.413(16) 0.352(16) -0.245(15) -0.025(7) -0.048(7)
F25 0.350(14) 0.164(7) 0.362(15) 0.006(9) -0.236(13) -0.083(9)
F26 0.103(3) 0.098(3) 0.149(4) -0.022(3) -0.072(3) 0.004(3)
F27 0.313(10) 0.177(7) 0.117(5) -0.055(4) -0.135(6) 0.052(6)
F28 0.176(6) 0.217(7) 0.225(8) 0.052(6) -0.104(6) -0.112(6)
F29 0.299(10) 0.159(6) 0.64(2) -0.202(10) -0.372(13) 0.116(7)
F30 0.405(13) 0.285(9) 0.62(2) -0.307(12) -0.466(16) 0.221(10)
Nd1 0.0620(2) 0.0510(2) 0.0491(2) 0.00269(15) -0.00907(15) -0.01460(15)
Nd2 0.0656(2) 0.0542(2) 0.0696(3) 0.00040(17) -0.01788(18) -0.00798(16)

loop_
_atom_type_symbol
_atom_type_description
_atom_type_scat_dispersion_real
_atom_type_scat_dispersion_imag
_atom_type_scat_source
C C 0.0033 0.0016 'International Tables Vol C Tables 4.2.6.8 and 6.1.1.4'
H H 0.0000 0.0000 'International Tables Vol C Tables 4.2.6.8 and 6.1.1.4'
N N 0.0061 0.0033 'International Tables Vol C Tables 4.2.6.8 and 6.1.1.4'
O O 0.0106 0.0060 'International Tables Vol C Tables 4.2.6.8 and 6.1.1.4'
F F 0.0171 0.0103 'International Tables Vol C Tables 4.2.6.8 and 6.1.1.4'
Nd Nd -0.1943 3.0179 'International Tables Vol C Tables 4.2.6.8 and 6.1.1.4'

loop_
_geom_angle_atom_site_label_1
_geom_angle_atom_site_label_2
_geom_angle_atom_site_label_3
_geom_angle
_geom_angle_site_symmetry_1
_geom_angle_site_symmetry_3
_geom_angle_publ_flag
C6 C1 C2 119.6(11) . . ?
C6 C1 H1 120.2 . . ?
C2 C1 H1 120.2 . . ?
C3 C2 C1 119.7(13) . . ?
C3 C2 H2 120.1 . . ?
C1 C2 H2 120.1 . . ?
C4 C3 C2 122.0(13) . . ?
C4 C3 H3 119.0 . . ?
C2 C3 H3 119.0 . . ?
C3 C4 C5 119.8(12) . . ?
C3 C4 H4 120.1 . . ?
C5 C4 H4 120.1 . . ?
C10 C5 C6 119.2(7) . . ?
C10 C5 C4 121.8(9) . . ?
C6 C5 C4 119.0(9) . . ?
C1 C6 C5 119.9(8) . . ?
C1 C6 C7 121.4(8) . . ?
C5 C6 C7 118.7(7) . . ?
C8 C7 C6 121.2(7) . . ?
C8 C7 H7 119.4 . . ?
C6 C7 H7 119.4 . . ?
C7 C8 C9 119.4(6) . . ?
C7 C8 C11 119.5(6) . . ?
C9 C8 C11 121.1(6) . . ?
C10 C9 C8 120.0(7) . . ?
C10 C9 H9 120.0 . . ?
C8 C9 H9 120.0 . . ?
C9 C10 C5 121.4(7) . . ?
C9 C10 H10 119.3 . . ?
C5 C10 H10 119.3 . . ?
O2 C11 C12 123.5(5) . . ?
O2 C11 C8 116.5(5) . . ?
C12 C11 C8 119.9(5) . . ?
C13 C12 C11 123.9(5) . . ?
C13 C12 H12 118.1 . . ?
C11 C12 H12 118.1 . . ?
O1 C13 C12 127.6(5) . . ?
O1 C13 C14 112.5(5) . . ?
C12 C13 C14 119.8(5) . . ?
F1 C14 F2 104.1(5) . . ?
F1 C14 C15 105.8(5) . . ?
F2 C14 C15 106.1(5) . . ?
F1 C14 C13 111.0(5) . . ?
F2 C14 C13 113.0(5) . . ?
C15 C14 C13 115.9(5) . . ?
F3 C15 F4 104.4(5) . . ?
F3 C15 F5 104.2(6) . . ?
F4 C15 F5 103.1(6) . . ?
F3 C15 C14 115.4(6) . . ?
F4 C15 C14 116.9(6) . . ?
F5 C15 C14 111.3(6) . . ?
C17 C16 C21 121.6(9) . . ?
C17 C16 H16 119.2 . . ?
C21 C16 H16 119.2 . . ?
C16 C17 C18 120.2(9) . . ?
C16 C17 H17 119.9 . . ?
C18 C17 H17 119.9 . . ?
C19 C18 C17 119.5(9) . . ?
C19 C18 H18 120.3 . . ?
C17 C18 H18 120.3 . . ?
C18 C19 C20 121.2(8) . . ?
C18 C19 H19 119.4 . . ?
C20 C19 H19 119.4 . . ?
C19 C20 C21 119.8(7) . . ?
C19 C20 C25 123.0(7) . . ?
C21 C20 C25 117.2(7) . . ?
C22 C21 C16 124.2(8) . . ?
C22 C21 C20 118.1(7) . . ?
C16 C21 C20 117.7(8) . . ?
C23 C22 C21 123.9(7) . . ?
C23 C22 H22 118.0 . . ?
C21 C22 H22 118.0 . . ?
C22 C23 C24 119.4(7) . . ?
C22 C23 H23 120.3 . . ?
C24 C23 H23 120.3 . . ?
C25 C24 C23 118.3(7) . . ?
C25 C24 C26 118.9(6) . . ?
C23 C24 C26 122.8(7) . . ?
C24 C25 C20 123.0(6) . . ?
C24 C25 H25 118.5 . . ?
C20 C25 H25 118.5 . . ?
O4 C26 C27 121.5(6) . . ?
O4 C26 C24 117.3(6) . . ?
C27 C26 C24 121.2(6) . . ?
C28 C27 C26 124.2(6) . . ?
C28 C27 H27 117.9 . . ?
C26 C27 H27 117.9 . . ?
O3 C28 C27 127.5(6) . . ?
O3 C28 C29 114.2(7) . . ?
C27 C28 C29 118.3(7) . . ?
F7 C29 F6 103.7(7) . . ?
F7 C29 C30 104.4(8) . . ?
F6 C29 C30 101.8(7) . . ?
F7 C29 C28 114.4(7) . . ?
F6 C29 C28 114.2(7) . . ?
C30 C29 C28 116.7(8) . . ?
F9 C30 F8 103.5(8) . . ?
F9 C30 F10 104.0(9) . . ?
F8 C30 F10 102.4(9) . . ?
F9 C30 C29 118.8(9) . . ?
F8 C30 C29 113.4(9) . . ?
F10 C30 C29 113.0(8) . . ?
C32 C31 C36 118.7(8) . . ?
C32 C31 H31 120.6 . . ?
C36 C31 H31 120.6 . . ?
C31 C32 C33 119.8(8) . . ?
C31 C32 H32 120.1 . . ?
C33 C32 H32 120.1 . . ?
C34 C33 C32 124.2(9) . . ?
C34 C33 H33 117.9 . . ?
C32 C33 H33 117.9 . . ?
C33 C34 C35 118.3(9) . . ?
C33 C34 H34 120.9 . . ?
C35 C34 H34 120.9 . . ?
C40 C35 C36 123.2(8) . . ?
C40 C35 C34 120.2(8) . . ?
C36 C35 C34 116.5(8) . . ?
C31 C36 C35 122.5(8) . . ?
C31 C36 C37 120.7(7) . . ?
C35 C36 C37 116.9(7) . . ?
C38 C37 C36 119.8(7) . . ?
C38 C37 H37 120.1 . . ?
C36 C37 H37 120.1 . . ?
C37 C38 C39 120.1(7) . . ?
C37 C38 C41 122.3(7) . . ?
C39 C38 C41 117.5(6) . . ?
C40 C39 C38 122.2(8) . . ?
C40 C39 H39 118.9 . . ?
C38 C39 H39 118.9 . . ?
C39 C40 C35 117.8(8) . . ?
C39 C40 H40 121.1 . . ?
C35 C40 H40 121.1 . . ?
O6 C41 C42 121.4(6) . . ?
O6 C41 C38 116.6(6) . . ?
C42 C41 C38 122.0(6) . . ?
C43 C42 C41 122.9(6) . . ?
C43 C42 H42 118.5 . . ?
C41 C42 H42 118.5 . . ?
O5 C43 C42 127.6(6) . . ?
O5 C43 C44 113.1(6) . . ?
C42 C43 C44 119.3(7) . . ?
F12 C44 F11 105.2(7) . . ?
F12 C44 C45 102.7(7) . . ?
F11 C44 C45 103.3(7) . . ?
F12 C44 C43 114.3(6) . . ?
F11 C44 C43 111.6(6) . . ?
C45 C44 C43 118.4(7) . . ?
F15 C45 F13 102.3(7) . . ?
F15 C45 F14 100.5(8) . . ?
F13 C45 F14 103.2(7) . . ?
F15 C45 C44 116.7(7) . . ?
F13 C45 C44 119.7(8) . . ?
F14 C45 C44 112.0(7) . . ?
N2 C46 C47 122.8(7) . . ?
N2 C46 H46 118.6 . . ?
C47 C46 H46 118.6 . . ?
C48 C47 C46 117.9(7) . . ?
C48 C47 H47 121.0 . . ?
C46 C47 H47 121.0 . . ?
C47 C48 C49 122.4(7) . . ?
C47 C48 H48 118.8 . . ?
C49 C48 H48 118.8 . . ?
C48 C49 C50 116.1(7) . . ?
C48 C49 C54 124.3(8) . . ?
C50 C49 C54 119.6(8) . . ?
N2 C50 C49 122.8(7) . . ?
N2 C50 C51 117.7(6) . . ?
C49 C50 C51 119.5(7) . . ?
N1 C51 C52 122.1(7) . . ?
N1 C51 C50 119.1(6) . . ?
C52 C51 C50 118.9(7) . . ?
C55 C52 C51 117.4(8) . . ?
C55 C52 C53 123.4(8) . . ?
C51 C52 C53 119.3(8) . . ?
C54 C53 C52 121.5(9) . . ?
C54 C53 H53 119.3 . . ?
C52 C53 H53 119.3 . . ?
C53 C54 C49 121.2(9) . . ?
C53 C54 H54 119.4 . . ?
C49 C54 H54 119.4 . . ?
C56 C55 C52 119.6(8) . . ?
C56 C55 H55 120.2 . . ?
C52 C55 H55 120.2 . . ?
C55 C56 C57 119.9(8) . . ?
C55 C56 H56 120.1 . . ?
C57 C56 H56 120.1 . . ?
N1 C57 C56 123.4(7) . . ?
N1 C57 H57 118.3 . . ?
C56 C57 H57 118.3 . . ?
C59 C58 C63 120.7(8) . . ?
C59 C58 H58 119.6 . . ?
C63 C58 H58 119.6 . . ?
C58 C59 C60 120.0(8) . . ?
C58 C59 H59 120.0 . . ?
C60 C59 H59 120.0 . . ?
C61 C60 C59 120.8(9) . . ?
C61 C60 H60 119.6 . . ?
C59 C60 H60 119.6 . . ?
C60 C61 C62 121.4(8) . . ?
C60 C61 H61 119.3 . . ?
C62 C61 H61 119.3 . . ?
C67 C62 C63 118.3(7) . . ?
C67 C62 C61 123.6(8) . . ?
C63 C62 C61 118.0(7) . . ?
C58 C63 C62 119.0(7) . . ?
C58 C63 C64 122.0(7) . . ?
C62 C63 C64 119.0(6) . . ?
C65 C64 C63 121.5(6) . . ?
C65 C64 H64 119.2 . . ?
C63 C64 H64 119.2 . . ?
C64 C65 C66 118.5(6) . . ?
C64 C65 C68 123.1(6) . . ?
C66 C65 C68 118.3(6) . . ?
C67 C66 C65 121.5(7) . . ?
C67 C66 H66 119.3 . . ?
C65 C66 H66 119.3 . . ?
C66 C67 C62 121.1(7) . . ?
C66 C67 H67 119.4 . . ?
C62 C67 H67 119.4 . . ?
O8 C68 C69 121.2(7) . . ?
O8 C68 C65 117.8(6) . . ?
C69 C68 C65 121.0(6) . . ?
C70 C69 C68 123.8(7) . . ?
C70 C69 H69 118.1 . . ?
C68 C69 H69 118.1 . . ?
O7 C70 C69 127.8(7) . . ?
O7 C70 C71 112.8(7) . . ?
C69 C70 C71 119.3(8) . . ?
C72 C71 F17 100.6(8) . . ?
C72 C71 F16 103.6(8) . . ?
F17 C71 F16 100.8(8) . . ?
C72 C71 C70 114.7(9) . . ?
F17 C71 C70 117.7(8) . . ?
F16 C71 C70 117.0(8) . . ?
F18 C72 F20 102.5(10) . . ?
F18 C72 C71 111.4(8) . . ?
F20 C72 C71 112.9(9) . . ?
F18 C72 F19 104.6(9) . . ?
F20 C72 F19 108.3(8) . . ?
C71 C72 F19 116.1(9) . . ?
C74 C73 C78 120.2(10) . . ?
C74 C73 H73 119.9 . . ?
C78 C73 H73 119.9 . . ?
C73 C74 C75 119.9(12) . . ?
C73 C74 H74 120.1 . . ?
C75 C74 H74 120.1 . . ?
C76 C75 C74 120.9(12) . . ?
C76 C75 H75 119.6 . . ?
C74 C75 H75 119.6 . . ?
C75 C76 C77 121.7(12) . . ?
C75 C76 H76 119.1 . . ?
C77 C76 H76 119.1 . . ?
C76 C77 C82 123.4(10) . . ?
C76 C77 C78 118.0(11) . . ?
C82 C77 C78 118.6(9) . . ?
C79 C78 C73 124.1(8) . . ?
C79 C78 C77 116.6(9) . . ?
C73 C78 C77 119.3(9) . . ?
C80 C79 C78 124.6(7) . . ?
C80 C79 H79 117.7 . . ?
C78 C79 H79 117.7 . . ?
C79 C80 C81 118.4(8) . . ?
C79 C80 C83 119.5(7) . . ?
C81 C80 C83 122.1(8) . . ?
C82 C81 C80 118.8(10) . . ?
C82 C81 H81 120.6 . . ?
C80 C81 H81 120.6 . . ?
C81 C82 C77 122.9(9) . . ?
C81 C82 H82 118.5 . . ?
C77 C82 H82 118.5 . . ?
O9 C83 C84 121.3(8) . . ?
O9 C83 C80 116.4(7) . . ?
C84 C83 C80 122.3(7) . . ?
C85 C84 C83 124.1(7) . . ?
C85 C84 H84 118.0 . . ?
C83 C84 H84 118.0 . . ?
O10 C85 C84 127.5(7) . . ?
O10 C85 C86 113.2(9) . . ?
C84 C85 C86 119.2(9) . . ?
F22 C86 C87 97.8(9) . . ?
F22 C86 F21 104.9(9) . . ?
C87 C86 F21 101.0(10) . . ?
F22 C86 C85 117.6(8) . . ?
C87 C86 C85 116.2(9) . . ?
F21 C86 C85 116.5(9) . . ?
F24 C87 F23 101.3(10) . . ?
F24 C87 C86 114.8(11) . . ?
F23 C87 C86 127.1(9) . . ?
F24 C87 F25 98.2(12) . . ?
F23 C87 F25 96.3(9) . . ?
C86 C87 F25 114.2(10) . . ?
C89 C88 C97 119.6(10) . . ?
C89 C88 H88 120.2 . . ?
C97 C88 H88 120.2 . . ?
C88 C89 C90 120.6(10) . . ?
C88 C89 H89 119.7 . . ?
C90 C89 H89 119.7 . . ?
C91 C90 C89 121.8(10) . . ?
C91 C90 H90 119.1 . . ?
C89 C90 H90 119.1 . . ?
C90 C91 C92 120.1(10) . . ?
C90 C91 H91 119.9 . . ?
C92 C91 H91 119.9 . . ?
C93 C92 C97 118.6(7) . . ?
C93 C92 C91 122.6(8) . . ?
C97 C92 C91 118.8(8) . . ?
C94 C93 C92 121.6(7) . . ?
C94 C93 H93 119.2 . . ?
C92 C93 H93 119.2 . . ?
C93 C94 C95 120.7(7) . . ?
C93 C94 H94 119.7 . . ?
C95 C94 H94 119.7 . . ?
C96 C95 C94 118.2(6) . . ?
C96 C95 C98 118.7(6) . . ?
C94 C95 C98 123.0(6) . . ?
C95 C96 C97 122.2(7) . . ?
C95 C96 H96 118.9 . . ?
C97 C96 H96 118.9 . . ?
C96 C97 C92 118.6(7) . . ?
C96 C97 C88 122.4(8) . . ?
C92 C97 C88 119.0(8) . . ?
O12 C98 C99 122.2(6) . . ?
O12 C98 C95 117.5(6) . . ?
C99 C98 C95 120.2(6) . . ?
C100 C99 C98 123.3(6) . . ?
C100 C99 H99 118.3 . . ?
C98 C99 H99 118.3 . . ?
O11 C100 C99 126.5(6) . . ?
O11 C100 C101 109.2(6) . . ?
C99 C100 C101 121.7(6) . . ?
F27 C101 C102 84.4(7) . . ?
F27 C101 F26 117.1(6) . . ?
C102 C101 F26 93.5(7) . . ?
F27 C101 C100 130.3(7) . . ?
C102 C101 C100 107.9(7) . . ?
F26 C101 C100 110.1(6) . . ?
C101 C102 F28 107.7(7) . . ?
C101 C102 F29 109.0(8) . . ?
F28 C102 F29 118.7(10) . . ?
C101 C102 F30 109.2(8) . . ?
F28 C102 F30 117.5(10) . . ?
F29 C102 F30 94.0(7) . . ?
C101 C102 F27 47.6(4) . . ?
F28 C102 F27 155.3(8) . . ?
F29 C102 F27 76.7(7) . . ?
F30 C102 F27 77.6(7) . . ?
N3 C103 C104 123.5(7) . . ?
N3 C103 H103 118.3 . . ?
C104 C103 H103 118.3 . . ?
C105 C104 C103 118.8(8) . . ?
C105 C104 H104 120.6 . . ?
C103 C104 H104 120.6 . . ?
C104 C105 C106 120.2(8) . . ?
C104 C105 H105 119.9 . . ?
C106 C105 H105 119.9 . . ?
C105 C106 C107 116.9(8) . . ?
C105 C106 C111 123.3(9) . . ?
C107 C106 C111 119.8(9) . . ?
N3 C107 C106 122.5(7) . . ?
N3 C107 C108 118.0(7) . . ?
C106 C107 C108 119.5(7) . . ?
N4 C108 C109 121.5(8) . . ?
N4 C108 C107 119.1(7) . . ?
C109 C108 C107 119.3(8) . . ?
C112 C109 C108 117.6(10) . . ?
C112 C109 C110 123.4(10) . . ?
C108 C109 C110 119.0(9) . . ?
C111 C110 C109 121.8(10) . . ?
C111 C110 H110 119.1 . . ?
C109 C110 H110 119.1 . . ?
C110 C111 C106 120.6(10) . . ?
C110 C111 H111 119.7 . . ?
C106 C111 H111 119.7 . . ?
C113 C112 C109 121.2(10) . . ?
C113 C112 H112 119.4 . . ?
C109 C112 H112 119.4 . . ?
C112 C113 C114 119.0(10) . . ?
C112 C113 H113 120.5 . . ?
C114 C113 H113 120.5 . . ?
N4 C114 C113 122.4(9) . . ?
N4 C114 H114 118.8 . . ?
C113 C114 H114 118.8 . . ?
C57 N1 C51 117.7(6) . . ?
C57 N1 Nd1 120.9(5) . . ?
C51 N1 Nd1 121.2(4) . . ?
C46 N2 C50 117.9(6) . . ?
C46 N2 Nd1 122.3(4) . . ?
C50 N2 Nd1 119.8(4) . . ?
C103 N3 C107 118.0(6) . . ?
C103 N3 Nd2 122.0(5) . . ?
C107 N3 Nd2 119.9(5) . . ?
C114 N4 C108 118.2(7) . . ?
C114 N4 Nd2 121.1(6) . . ?
C108 N4 Nd2 120.7(5) . . ?
C13 O1 Nd1 134.9(4) . . ?
C11 O2 Nd1 138.2(4) . . ?
C28 O3 Nd1 134.3(4) . . ?
C26 O4 Nd1 140.5(4) . . ?
C43 O5 Nd1 132.0(4) . . ?
C41 O6 Nd1 131.5(4) . . ?
C70 O7 Nd2 130.7(5) . . ?
C68 O8 Nd2 131.3(4) . . ?
C83 O9 Nd2 141.1(5) . . ?
C85 O10 Nd2 135.4(5) . . ?
C100 O11 Nd2 133.8(4) . . ?
C98 O12 Nd2 136.6(4) . . ?
C101 F27 C102 48.0(4) . . ?
O4 Nd1 O6 76.19(15) . . ?
O4 Nd1 O3 70.62(15) . . ?
O6 Nd1 O3 134.05(15) . . ?
O4 Nd1 O1 109.08(15) . . ?
O6 Nd1 O1 143.11(14) . . ?
O3 Nd1 O1 79.03(15) . . ?
O4 Nd1 O2 74.62(14) . . ?
O6 Nd1 O2 76.06(14) . . ?
O3 Nd1 O2 122.32(15) . . ?
O1 Nd1 O2 70.74(13) . . ?
O4 Nd1 O5 87.67(15) . . ?
O6 Nd1 O5 69.49(15) . . ?
O3 Nd1 O5 78.18(16) . . ?
O1 Nd1 O5 145.10(14) . . ?
O2 Nd1 O5 144.17(14) . . ?
O4 Nd1 N1 147.42(16) . . ?
O6 Nd1 N1 114.82(15) . . ?
O3 Nd1 N1 81.59(16) . . ?
O1 Nd1 N1 80.96(15) . . ?
O2 Nd1 N1 136.70(15) . . ?
O5 Nd1 N1 69.85(15) . . ?
O4 Nd1 N2 149.90(16) . . ?
O6 Nd1 N2 84.63(14) . . ?
O3 Nd1 N2 137.10(16) . . ?
O1 Nd1 N2 73.54(14) . . ?
O2 Nd1 N2 78.42(15) . . ?
O5 Nd1 N2 107.22(15) . . ?
N1 Nd1 N2 62.20(16) . . ?
O9 Nd2 O12 78.18(16) . . ?
O9 Nd2 O10 70.33(18) . . ?
O12 Nd2 O10 123.66(17) . . ?
O9 Nd2 O11 109.19(18) . . ?
O12 Nd2 O11 69.47(15) . . ?
O10 Nd2 O11 78.36(16) . . ?
O9 Nd2 O7 89.83(18) . . ?
O12 Nd2 O7 144.09(15) . . ?
O10 Nd2 O7 81.99(17) . . ?
O11 Nd2 O7 145.78(16) . . ?
O9 Nd2 O8 76.03(15) . . ?
O12 Nd2 O8 74.55(14) . . ?
O10 Nd2 O8 135.67(16) . . ?
O11 Nd2 O8 141.31(14) . . ?
O7 Nd2 O8 69.71(16) . . ?
O9 Nd2 N4 148.12(18) . . ?
O12 Nd2 N4 130.15(16) . . ?
O10 Nd2 N4 80.1(2) . . ?
O11 Nd2 N4 75.09(18) . . ?
O7 Nd2 N4 74.12(17) . . ?
O8 Nd2 N4 121.17(17) . . ?
O9 Nd2 N3 149.26(17) . . ?
O12 Nd2 N3 77.28(16) . . ?
O10 Nd2 N3 139.79(18) . . ?
O11 Nd2 N3 78.91(16) . . ?
O7 Nd2 N3 99.36(17) . . ?
O8 Nd2 N3 79.79(15) . . ?
N4 Nd2 N3 62.16(18) . . ?

loop_
_geom_bond_atom_site_label_1
_geom_bond_atom_site_label_2
_geom_bond_distance
_geom_bond_site_symmetry_2
_geom_bond_publ_flag
C1 C6 1.378(11) . ?
C1 C2 1.404(13) . ?
C1 H1 0.9300 . ?
C2 C3 1.384(17) . ?
C2 H2 0.9300 . ?
C3 C4 1.322(16) . ?
C3 H3 0.9300 . ?
C4 C5 1.433(11) . ?
C4 H4 0.9300 . ?
C5 C10 1.399(11) . ?
C5 C6 1.402(10) . ?
C6 C7 1.422(9) . ?
C7 C8 1.351(8) . ?
C7 H7 0.9300 . ?
C8 C9 1.429(8) . ?
C8 C11 1.501(8) . ?
C9 C10 1.352(9) . ?
C9 H9 0.9300 . ?
C10 H10 0.9300 . ?
C11 O2 1.263(6) . ?
C11 C12 1.404(8) . ?
C12 C13 1.374(8) . ?
C12 H12 0.9300 . ?
C13 O1 1.277(6) . ?
C13 C14 1.483(6) . ?
C14 F1 1.371(6) . ?
C14 F2 1.371(5) . ?
C14 C15 1.445(7) . ?
C15 F3 1.328(6) . ?
C15 F4 1.334(6) . ?
C15 F5 1.345(7) . ?
C16 C17 1.354(12) . ?
C16 C21 1.410(11) . ?
C16 H16 0.9300 . ?
C17 C18 1.426(12) . ?
C17 H17 0.9300 . ?
C18 C19 1.357(10) . ?
C18 H18 0.9300 . ?
C19 C20 1.400(10) . ?
C19 H19 0.9300 . ?
C20 C21 1.424(9) . ?
C20 C25 1.433(9) . ?
C21 C22 1.377(10) . ?
C22 C23 1.356(10) . ?
C22 H22 0.9300 . ?
C23 C24 1.421(9) . ?
C23 H23 0.9300 . ?
C24 C25 1.352(9) . ?
C24 C26 1.486(9) . ?
C25 H25 0.9300 . ?
C26 O4 1.247(7) . ?
C26 C27 1.409(9) . ?
C27 C28 1.372(10) . ?
C27 H27 0.9300 . ?
C28 O3 1.259(8) . ?
C28 C29 1.468(7) . ?
C29 F7 1.366(7) . ?
C29 F6 1.381(7) . ?
C29 C30 1.395(8) . ?
C30 F9 1.350(8) . ?
C30 F8 1.362(8) . ?
C30 F10 1.376(8) . ?
C31 C32 1.379(10) . ?
C31 C36 1.383(9) . ?
C31 H31 0.9300 . ?
C32 C33 1.385(11) . ?
C32 H32 0.9300 . ?
C33 C34 1.314(11) . ?
C33 H33 0.9300 . ?
C34 C35 1.480(11) . ?
C34 H34 0.9300 . ?
C35 C40 1.382(11) . ?
C35 C36 1.405(9) . ?
C36 C37 1.458(9) . ?
C37 C38 1.362(9) . ?
C37 H37 0.9300 . ?
C38 C39 1.409(9) . ?
C38 C41 1.496(9) . ?
C39 C40 1.376(11) . ?
C39 H39 0.9300 . ?
C40 H40 0.9300 . ?
C41 O6 1.260(7) . ?
C41 C42 1.431(9) . ?
C42 C43 1.365(9) . ?
C42 H42 0.9300 . ?
C43 O5 1.269(7) . ?
C43 C44 1.467(7) . ?
C44 F12 1.370(7) . ?
C44 F11 1.370(7) . ?
C44 C45 1.408(8) . ?
C45 F15 1.351(7) . ?
C45 F13 1.351(7) . ?
C45 F14 1.370(7) . ?
C46 N2 1.332(8) . ?
C46 C47 1.425(9) . ?
C46 H46 0.9300 . ?
C47 C48 1.328(10) . ?
C47 H47 0.9300 . ?
C48 C49 1.406(11) . ?
C48 H48 0.9300 . ?
C49 C50 1.410(9) . ?
C49 C54 1.426(11) . ?
C50 N2 1.362(8) . ?
C50 C51 1.438(9) . ?
C51 N1 1.357(8) . ?
C51 C52 1.419(9) . ?
C52 C55 1.385(11) . ?
C52 C53 1.434(11) . ?
C53 C54 1.329(12) . ?
C53 H53 0.9300 . ?
C54 H54 0.9300 . ?
C55 C56 1.354(11) . ?
C55 H55 0.9300 . ?
C56 C57 1.376(9) . ?
C56 H56 0.9300 . ?
C57 N1 1.320(8) . ?
C57 H57 0.9300 . ?
C58 C59 1.369(10) . ?
C58 C63 1.400(9) . ?
C58 H58 0.9300 . ?
C59 C60 1.393(11) . ?
C59 H59 0.9300 . ?
C60 C61 1.328(11) . ?
C60 H60 0.9300 . ?
C61 C62 1.424(10) . ?
C61 H61 0.9300 . ?
C62 C67 1.405(9) . ?
C62 C63 1.412(9) . ?
C63 C64 1.414(9) . ?
C64 C65 1.363(8) . ?
C64 H64 0.9300 . ?
C65 C66 1.407(9) . ?
C65 C68 1.490(9) . ?
C66 C67 1.351(9) . ?
C66 H66 0.9300 . ?
C67 H67 0.9300 . ?
C68 O8 1.248(7) . ?
C68 C69 1.410(9) . ?
C69 C70 1.385(10) . ?
C69 H69 0.9300 . ?
C70 O7 1.268(9) . ?
C70 C71 1.474(8) . ?
C71 C72 1.367(9) . ?
C71 F17 1.395(8) . ?
C71 F16 1.398(8) . ?
C72 F18 1.348(8) . ?
C72 F20 1.350(8) . ?
C72 F19 1.390(8) . ?
C73 C74 1.346(12) . ?
C73 C78 1.413(11) . ?
C73 H73 0.9300 . ?
C74 C75 1.423(14) . ?
C74 H74 0.9300 . ?
C75 C76 1.318(15) . ?
C75 H75 0.9300 . ?
C76 C77 1.403(14) . ?
C76 H76 0.9300 . ?
C77 C82 1.413(13) . ?
C77 C78 1.423(10) . ?
C78 C79 1.410(10) . ?
C79 C80 1.349(10) . ?
C79 H79 0.9300 . ?
C80 C81 1.436(10) . ?
C80 C83 1.491(11) . ?
C81 C82 1.357(13) . ?
C81 H81 0.9300 . ?
C82 H82 0.9300 . ?
C83 O9 1.253(8) . ?
C83 C84 1.417(11) . ?
C84 C85 1.362(11) . ?
C84 H84 0.9300 . ?
C85 O10 1.258(10) . ?
C85 C86 1.452(8) . ?
C86 F22 1.355(8) . ?
C86 C87 1.370(9) . ?
C86 F21 1.374(8) . ?
C87 F24 1.353(9) . ?
C87 F23 1.364(8) . ?
C87 F25 1.376(9) . ?
C88 C89 1.368(12) . ?
C88 C97 1.420(10) . ?
C88 H88 0.9300 . ?
C89 C90 1.405(14) . ?
C89 H89 0.9300 . ?
C90 C91 1.319(13) . ?
C90 H90 0.9300 . ?
C91 C92 1.439(10) . ?
C91 H91 0.9300 . ?
C92 C93 1.390(9) . ?
C92 C97 1.416(10) . ?
C93 C94 1.358(9) . ?
C93 H93 0.9300 . ?
C94 C95 1.411(8) . ?
C94 H94 0.9300 . ?
C95 C96 1.366(8) . ?
C95 C98 1.489(8) . ?
C96 C97 1.398(9) . ?
C96 H96 0.9300 . ?
C98 O12 1.254(7) . ?
C98 C99 1.415(8) . ?
C99 C100 1.381(8) . ?
C99 H99 0.9300 . ?
C100 O11 1.269(7) . ?
C100 C101 1.467(8) . ?
C101 F27 1.371(8) . ?
C101 C102 1.379(10) . ?
C101 F26 1.399(7) . ?
C102 F28 1.420(9) . ?
C102 F29 1.422(9) . ?
C102 F30 1.449(8) . ?
C102 F27 1.846(14) . ?
C103 N3 1.323(8) . ?
C103 C104 1.378(9) . ?
C103 H103 0.9300 . ?
C104 C105 1.357(11) . ?
C104 H104 0.9300 . ?
C105 C106 1.396(11) . ?
C105 H105 0.9300 . ?
C106 C107 1.403(10) . ?
C106 C111 1.427(12) . ?
C107 N3 1.348(8) . ?
C107 C108 1.429(10) . ?
C108 N4 1.364(9) . ?
C108 C109 1.409(11) . ?
C109 C112 1.395(13) . ?
C109 C110 1.429(13) . ?
C110 C111 1.330(13) . ?
C110 H110 0.9300 . ?
C111 H111 0.9300 . ?
C112 C113 1.326(13) . ?
C112 H112 0.9300 . ?
C113 C114 1.410(12) . ?
C113 H113 0.9300 . ?
C114 N4 1.338(9) . ?
C114 H114 0.9300 . ?
N1 Nd1 2.617(5) . ?
N2 Nd1 2.670(5) . ?
N3 Nd2 2.668(5) . ?
N4 Nd2 2.614(6) . ?
O1 Nd1 2.405(4) . ?
O2 Nd1 2.410(4) . ?
O3 Nd1 2.391(4) . ?
O4 Nd1 2.377(4) . ?
O5 Nd1 2.421(4) . ?
O6 Nd1 2.390(4) . ?
O7 Nd2 2.411(5) . ?
O8 Nd2 2.422(4) . ?
O9 Nd2 2.359(5) . ?
O10 Nd2 2.391(5) . ?
O11 Nd2 2.401(4) . ?
O12 Nd2 2.391(4) . ?

loop_
_geom_torsion_atom_site_label_1
_geom_torsion_atom_site_label_2
_geom_torsion_atom_site_label_3
_geom_torsion_atom_site_label_4
_geom_torsion
_geom_torsion_site_symmetry_1
_geom_torsion_site_symmetry_2
_geom_torsion_site_symmetry_3
_geom_torsion_site_symmetry_4
_geom_torsion_publ_flag
C6 C1 C2 C3 1.1(17) . . . . ?
C1 C2 C3 C4 -1(2) . . . . ?
C2 C3 C4 C5 2(2) . . . . ?
C3 C4 C5 C10 179.1(10) . . . . ?
C3 C4 C5 C6 -1.2(14) . . . . ?
C2 C1 C6 C5 -0.8(13) . . . . ?
C2 C1 C6 C7 180.0(8) . . . . ?
C10 C5 C6 C1 -179.4(7) . . . . ?
C4 C5 C6 C1 0.9(11) . . . . ?
C10 C5 C6 C7 -0.2(10) . . . . ?
C4 C5 C6 C7 -179.9(6) . . . . ?
C1 C6 C7 C8 176.2(7) . . . . ?
C5 C6 C7 C8 -3.0(10) . . . . ?
C6 C7 C8 C9 4.0(9) . . . . ?
C6 C7 C8 C11 -174.6(5) . . . . ?
C7 C8 C9 C10 -1.8(9) . . . . ?
C11 C8 C9 C10 176.8(6) . . . . ?
C8 C9 C10 C5 -1.4(10) . . . . ?
C6 C5 C10 C9 2.3(11) . . . . ?
C4 C5 C10 C9 -177.9(7) . . . . ?
C7 C8 C11 O2 -28.7(8) . . . . ?
C9 C8 C11 O2 152.7(5) . . . . ?
C7 C8 C11 C12 148.2(6) . . . . ?
C9 C8 C11 C12 -30.4(8) . . . . ?
O2 C11 C12 C13 3.5(10) . . . . ?
C8 C11 C12 C13 -173.2(6) . . . . ?
C11 C12 C13 O1 -5.4(10) . . . . ?
C11 C12 C13 C14 171.2(6) . . . . ?
O1 C13 C14 F1 -56.2(7) . . . . ?
C12 C13 C14 F1 126.7(6) . . . . ?
O1 C13 C14 F2 -172.7(5) . . . . ?
C12 C13 C14 F2 10.2(8) . . . . ?
O1 C13 C14 C15 64.5(7) . . . . ?
C12 C13 C14 C15 -112.6(7) . . . . ?
F1 C14 C15 F3 66.7(7) . . . . ?
F2 C14 C15 F3 176.9(6) . . . . ?
C13 C14 C15 F3 -56.8(8) . . . . ?
F1 C14 C15 F4 -56.7(7) . . . . ?
F2 C14 C15 F4 53.5(8) . . . . ?
C13 C14 C15 F4 179.8(6) . . . . ?
F1 C14 C15 F5 -174.8(5) . . . . ?
F2 C14 C15 F5 -64.6(7) . . . . ?
C13 C14 C15 F5 61.7(8) . . . . ?
C21 C16 C17 C18 -3.2(16) . . . . ?
C16 C17 C18 C19 3.2(15) . . . . ?
C17 C18 C19 C20 -1.4(14) . . . . ?
C18 C19 C20 C21 -0.5(12) . . . . ?
C18 C19 C20 C25 179.2(8) . . . . ?
C17 C16 C21 C22 -179.9(10) . . . . ?
C17 C16 C21 C20 1.3(14) . . . . ?
C19 C20 C21 C22 -178.4(8) . . . . ?
C25 C20 C21 C22 2.0(10) . . . . ?
C19 C20 C21 C16 0.5(11) . . . . ?
C25 C20 C21 C16 -179.1(7) . . . . ?
C16 C21 C22 C23 179.0(8) . . . . ?
C20 C21 C22 C23 -2.2(13) . . . . ?
C21 C22 C23 C24 0.3(13) . . . . ?
C22 C23 C24 C25 1.7(11) . . . . ?
C22 C23 C24 C26 -179.1(7) . . . . ?
C23 C24 C25 C20 -1.8(10) . . . . ?
C26 C24 C25 C20 178.9(6) . . . . ?
C19 C20 C25 C24 -179.7(7) . . . . ?
C21 C20 C25 C24 0.0(10) . . . . ?
C25 C24 C26 O4 -9.1(9) . . . . ?
C23 C24 C26 O4 171.6(6) . . . . ?
C25 C24 C26 C27 171.6(7) . . . . ?
C23 C24 C26 C27 -7.6(11) . . . . ?
O4 C26 C27 C28 -7.6(12) . . . . ?
C24 C26 C27 C28 171.7(7) . . . . ?
C26 C27 C28 O3 -0.8(14) . . . . ?
C26 C27 C28 C29 178.1(8) . . . . ?
O3 C28 C29 F7 143.9(8) . . . . ?
C27 C28 C29 F7 -35.1(12) . . . . ?
O3 C28 C29 F6 24.7(11) . . . . ?
C27 C28 C29 F6 -154.4(8) . . . . ?
O3 C28 C29 C30 -93.9(10) . . . . ?
C27 C28 C29 C30 87.1(10) . . . . ?
F7 C29 C30 F9 -57.2(11) . . . . ?
F6 C29 C30 F9 50.5(10) . . . . ?
C28 C29 C30 F9 175.5(8) . . . . ?
F7 C29 C30 F8 64.6(9) . . . . ?
F6 C29 C30 F8 172.3(8) . . . . ?
C28 C29 C30 F8 -62.7(11) . . . . ?
F7 C29 C30 F10 -179.4(7) . . . . ?
F6 C29 C30 F10 -71.7(8) . . . . ?
C28 C29 C30 F10 53.3(11) . . . . ?
C36 C31 C32 C33 -0.6(13) . . . . ?
C31 C32 C33 C34 -0.3(16) . . . . ?
C32 C33 C34 C35 -0.1(15) . . . . ?
C33 C34 C35 C40 177.7(9) . . . . ?
C33 C34 C35 C36 1.4(12) . . . . ?
C32 C31 C36 C35 2.0(12) . . . . ?
C32 C31 C36 C37 -178.1(7) . . . . ?
C40 C35 C36 C31 -178.6(8) . . . . ?
C34 C35 C36 C31 -2.3(11) . . . . ?
C40 C35 C36 C37 1.5(11) . . . . ?
C34 C35 C36 C37 177.8(7) . . . . ?
C31 C36 C37 C38 178.1(7) . . . . ?
C35 C36 C37 C38 -2.0(10) . . . . ?
C36 C37 C38 C39 2.0(10) . . . . ?
C36 C37 C38 C41 -173.4(6) . . . . ?
C37 C38 C39 C40 -1.5(12) . . . . ?
C41 C38 C39 C40 174.1(7) . . . . ?
C38 C39 C40 C35 1.0(13) . . . . ?
C36 C35 C40 C39 -1.0(13) . . . . ?
C34 C35 C40 C39 -177.1(8) . . . . ?
C37 C38 C41 O6 172.9(6) . . . . ?
C39 C38 C41 O6 -2.7(9) . . . . ?
C37 C38 C41 C42 -5.3(10) . . . . ?
C39 C38 C41 C42 179.1(6) . . . . ?
O6 C41 C42 C43 -9.1(11) . . . . ?
C38 C41 C42 C43 169.1(6) . . . . ?
C41 C42 C43 O5 -6.3(12) . . . . ?
C41 C42 C43 C44 173.6(7) . . . . ?
O5 C43 C44 F12 -172.1(7) . . . . ?
C42 C43 C44 F12 8.1(11) . . . . ?
O5 C43 C44 F11 68.8(9) . . . . ?
C42 C43 C44 F11 -111.1(8) . . . . ?
O5 C43 C44 C45 -51.0(9) . . . . ?
C42 C43 C44 C45 129.2(8) . . . . ?
F12 C44 C45 F15 -166.8(7) . . . . ?
F11 C44 C45 F15 -57.6(9) . . . . ?
C43 C44 C45 F15 66.3(10) . . . . ?
F12 C44 C45 F13 -42.7(10) . . . . ?
F11 C44 C45 F13 66.5(9) . . . . ?
C43 C44 C45 F13 -169.6(7) . . . . ?
F12 C44 C45 F14 78.2(8) . . . . ?
F11 C44 C45 F14 -172.6(6) . . . . ?
C43 C44 C45 F14 -48.7(10) . . . . ?
N2 C46 C47 C48 -1.3(10) . . . . ?
C46 C47 C48 C49 0.1(12) . . . . ?
C47 C48 C49 C50 1.3(11) . . . . ?
C47 C48 C49 C54 -178.4(8) . . . . ?
C48 C49 C50 N2 -1.8(9) . . . . ?
C54 C49 C50 N2 178.0(6) . . . . ?
C48 C49 C50 C51 178.7(6) . . . . ?
C54 C49 C50 C51 -1.5(10) . . . . ?
N2 C50 C51 N1 1.7(8) . . . . ?
C49 C50 C51 N1 -178.8(6) . . . . ?
N2 C50 C51 C52 -176.6(5) . . . . ?
C49 C50 C51 C52 2.9(9) . . . . ?
N1 C51 C52 C55 -0.7(10) . . . . ?
C50 C51 C52 C55 177.6(6) . . . . ?
N1 C51 C52 C53 -179.8(7) . . . . ?
C50 C51 C52 C53 -1.5(10) . . . . ?
C55 C52 C53 C54 179.6(9) . . . . ?
C51 C52 C53 C54 -1.4(13) . . . . ?
C52 C53 C54 C49 2.8(15) . . . . ?
C48 C49 C54 C53 178.4(9) . . . . ?
C50 C49 C54 C53 -1.4(13) . . . . ?
C51 C52 C55 C56 0.1(11) . . . . ?
C53 C52 C55 C56 179.2(8) . . . . ?
C52 C55 C56 C57 0.4(12) . . . . ?
C55 C56 C57 N1 -0.4(12) . . . . ?
C63 C58 C59 C60 1.0(13) . . . . ?
C58 C59 C60 C61 -1.2(14) . . . . ?
C59 C60 C61 C62 0.5(14) . . . . ?
C60 C61 C62 C67 179.2(8) . . . . ?
C60 C61 C62 C63 0.4(12) . . . . ?
C59 C58 C63 C62 -0.1(11) . . . . ?
C59 C58 C63 C64 179.9(7) . . . . ?
C67 C62 C63 C58 -179.5(7) . . . . ?
C61 C62 C63 C58 -0.5(10) . . . . ?
C67 C62 C63 C64 0.6(10) . . . . ?
C61 C62 C63 C64 179.5(6) . . . . ?
C58 C63 C64 C65 178.2(6) . . . . ?
C62 C63 C64 C65 -1.8(10) . . . . ?
C63 C64 C65 C66 2.0(10) . . . . ?
C63 C64 C65 C68 -175.1(6) . . . . ?
C64 C65 C66 C67 -0.8(11) . . . . ?
C68 C65 C66 C67 176.3(7) . . . . ?
C65 C66 C67 C62 -0.4(12) . . . . ?
C63 C62 C67 C66 0.5(11) . . . . ?
C61 C62 C67 C66 -178.3(7) . . . . ?
C64 C65 C68 O8 167.3(6) . . . . ?
C66 C65 C68 O8 -9.7(9) . . . . ?
C64 C65 C68 C69 -13.1(10) . . . . ?
C66 C65 C68 C69 169.9(7) . . . . ?
O8 C68 C69 C70 -4.1(13) . . . . ?
C65 C68 C69 C70 176.3(8) . . . . ?
C68 C69 C70 O7 -9.4(16) . . . . ?
C68 C69 C70 C71 166.6(8) . . . . ?
O7 C70 C71 C72 -83.3(11) . . . . ?
C69 C70 C71 C72 100.2(11) . . . . ?
O7 C70 C71 F17 158.7(9) . . . . ?
C69 C70 C71 F17 -17.8(14) . . . . ?
O7 C70 C71 F16 38.4(13) . . . . ?
C69 C70 C71 F16 -138.1(9) . . . . ?
F17 C71 C72 F18 -173.1(8) . . . . ?
F16 C71 C72 F18 -69.1(10) . . . . ?
C70 C71 C72 F18 59.6(11) . . . . ?
F17 C71 C72 F20 72.2(10) . . . . ?
F16 C71 C72 F20 176.2(8) . . . . ?
C70 C71 C72 F20 -55.1(12) . . . . ?
F17 C71 C72 F19 -53.6(11) . . . . ?
F16 C71 C72 F19 50.4(11) . . . . ?
C70 C71 C72 F19 179.0(8) . . . . ?
C78 C73 C74 C75 -2.6(16) . . . . ?
C73 C74 C75 C76 2.1(19) . . . . ?
C74 C75 C76 C77 -1(2) . . . . ?
C75 C76 C77 C82 179.7(12) . . . . ?
C75 C76 C77 C78 -0.1(17) . . . . ?
C74 C73 C78 C79 -179.1(8) . . . . ?
C74 C73 C78 C77 1.8(14) . . . . ?
C76 C77 C78 C79 -179.6(8) . . . . ?
C82 C77 C78 C79 0.6(11) . . . . ?
C76 C77 C78 C73 -0.4(12) . . . . ?
C82 C77 C78 C73 179.8(8) . . . . ?
C73 C78 C79 C80 179.6(8) . . . . ?
C77 C78 C79 C80 -1.3(11) . . . . ?
C78 C79 C80 C81 0.8(12) . . . . ?
C78 C79 C80 C83 -179.2(7) . . . . ?
C79 C80 C81 C82 0.4(12) . . . . ?
C83 C80 C81 C82 -179.6(8) . . . . ?
C80 C81 C82 C77 -1.1(14) . . . . ?
C76 C77 C82 C81 -179.3(9) . . . . ?
C78 C77 C82 C81 0.5(14) . . . . ?
C79 C80 C83 O9 1.8(10) . . . . ?
C81 C80 C83 O9 -178.2(7) . . . . ?
C79 C80 C83 C84 -179.8(7) . . . . ?
C81 C80 C83 C84 0.2(11) . . . . ?
O9 C83 C84 C85 -3.0(13) . . . . ?
C80 C83 C84 C85 178.6(8) . . . . ?
C83 C84 C85 O10 1.7(15) . . . . ?
C83 C84 C85 C86 177.0(8) . . . . ?
O10 C85 C86 F22 172.6(9) . . . . ?
C84 C85 C86 F22 -3.3(15) . . . . ?
O10 C85 C86 C87 -72.0(12) . . . . ?
C84 C85 C86 C87 112.1(12) . . . . ?
O10 C85 C86 F21 46.8(13) . . . . ?
C84 C85 C86 F21 -129.1(11) . . . . ?
F22 C86 C87 F24 78.6(13) . . . . ?
F21 C86 C87 F24 -174.5(12) . . . . ?
C85 C86 C87 F24 -47.5(16) . . . . ?
F22 C86 C87 F23 -49.8(16) . . . . ?
F21 C86 C87 F23 57.1(15) . . . . ?
C85 C86 C87 F23 -175.9(12) . . . . ?
F22 C86 C87 F25 -169.1(9) . . . . ?
F21 C86 C87 F25 -62.2(11) . . . . ?
C85 C86 C87 F25 64.8(13) . . . . ?
C97 C88 C89 C90 0.9(17) . . . . ?
C88 C89 C90 C91 2(2) . . . . ?
C89 C90 C91 C92 -2.6(18) . . . . ?
C90 C91 C92 C93 179.9(9) . . . . ?
C90 C91 C92 C97 1.4(13) . . . . ?
C97 C92 C93 C94 0.3(10) . . . . ?
C91 C92 C93 C94 -178.1(7) . . . . ?
C92 C93 C94 C95 -1.7(10) . . . . ?
C93 C94 C95 C96 0.8(9) . . . . ?
C93 C94 C95 C98 -178.9(6) . . . . ?
C94 C95 C96 C97 1.5(9) . . . . ?
C98 C95 C96 C97 -178.7(6) . . . . ?
C95 C96 C97 C92 -2.9(10) . . . . ?
C95 C96 C97 C88 176.7(7) . . . . ?
C93 C92 C97 C96 1.9(10) . . . . ?
C91 C92 C97 C96 -179.6(6) . . . . ?
C93 C92 C97 C88 -177.7(7) . . . . ?
C91 C92 C97 C88 0.9(10) . . . . ?
C89 C88 C97 C96 178.5(9) . . . . ?
C89 C88 C97 C92 -2.0(13) . . . . ?
C96 C95 C98 O12 -24.0(8) . . . . ?
C94 C95 C98 O12 155.7(6) . . . . ?
C96 C95 C98 C99 152.3(6) . . . . ?
C94 C95 C98 C99 -27.9(9) . . . . ?
O12 C98 C99 C100 2.2(10) . . . . ?
C95 C98 C99 C100 -174.0(6) . . . . ?
C98 C99 C100 O11 -6.2(12) . . . . ?
C98 C99 C100 C101 -165.9(7) . . . . ?
O11 C100 C101 F27 -27.7(12) . . . . ?
C99 C100 C101 F27 135.0(9) . . . . ?
O11 C100 C101 C102 70.3(8) . . . . ?
C99 C100 C101 C102 -127.0(8) . . . . ?
O11 C100 C101 F26 171.0(6) . . . . ?
C99 C100 C101 F26 -26.2(10) . . . . ?
F27 C101 C102 F28 -180.0(7) . . . . ?
F26 C101 C102 F28 -63.1(8) . . . . ?
C100 C101 C102 F28 49.3(9) . . . . ?
F27 C101 C102 F29 50.0(8) . . . . ?
F26 C101 C102 F29 166.9(8) . . . . ?
C100 C101 C102 F29 -80.7(9) . . . . ?
F27 C101 C102 F30 -51.4(8) . . . . ?
F26 C101 C102 F30 65.5(8) . . . . ?
C100 C101 C102 F30 178.0(8) . . . . ?
F26 C101 C102 F27 116.9(6) . . . . ?
C100 C101 C102 F27 -130.7(8) . . . . ?
N3 C103 C104 C105 -1.6(11) . . . . ?
C103 C104 C105 C106 1.0(12) . . . . ?
C104 C105 C106 C107 0.4(11) . . . . ?
C104 C105 C106 C111 179.1(8) . . . . ?
C105 C106 C107 N3 -1.5(10) . . . . ?
C111 C106 C107 N3 179.8(7) . . . . ?
C105 C106 C107 C108 177.9(6) . . . . ?
C111 C106 C107 C108 -0.8(11) . . . . ?
N3 C107 C108 N4 -1.5(10) . . . . ?
C106 C107 C108 N4 179.1(6) . . . . ?
N3 C107 C108 C109 178.5(6) . . . . ?
C106 C107 C108 C109 -1.0(10) . . . . ?
N4 C108 C109 C112 1.6(12) . . . . ?
C107 C108 C109 C112 -178.3(8) . . . . ?
N4 C108 C109 C110 -177.5(8) . . . . ?
C107 C108 C109 C110 2.5(12) . . . . ?
C112 C109 C110 C111 178.5(11) . . . . ?
C108 C109 C110 C111 -2.4(16) . . . . ?
C109 C110 C111 C106 0.6(17) . . . . ?
C105 C106 C111 C110 -177.6(10) . . . . ?
C107 C106 C111 C110 1.0(14) . . . . ?
C108 C109 C112 C113 -0.8(16) . . . . ?
C110 C109 C112 C113 178.3(11) . . . . ?
C109 C112 C113 C114 0.0(18) . . . . ?
C112 C113 C114 N4 0.0(16) . . . . ?
C56 C57 N1 C51 -0.2(10) . . . . ?
C56 C57 N1 Nd1 -175.7(5) . . . . ?
C52 C51 N1 C57 0.7(9) . . . . ?
C50 C51 N1 C57 -177.6(6) . . . . ?
C52 C51 N1 Nd1 176.3(5) . . . . ?
C50 C51 N1 Nd1 -2.0(7) . . . . ?
C47 C46 N2 C50 0.8(9) . . . . ?
C47 C46 N2 Nd1 -178.2(4) . . . . ?
C49 C50 N2 C46 0.8(9) . . . . ?
C51 C50 N2 C46 -179.7(5) . . . . ?
C49 C50 N2 Nd1 179.9(4) . . . . ?
C51 C50 N2 Nd1 -0.7(7) . . . . ?
C104 C103 N3 C107 0.6(9) . . . . ?
C104 C103 N3 Nd2 179.7(5) . . . . ?
C106 C107 N3 C103 1.0(9) . . . . ?
C108 C107 N3 C103 -178.4(6) . . . . ?
C106 C107 N3 Nd2 -178.1(5) . . . . ?
C108 C107 N3 Nd2 2.5(8) . . . . ?
C113 C114 N4 C108 0.9(13) . . . . ?
C113 C114 N4 Nd2 179.4(7) . . . . ?
C109 C108 N4 C114 -1.7(11) . . . . ?
C107 C108 N4 C114 178.3(7) . . . . ?
C109 C108 N4 Nd2 179.8(5) . . . . ?
C107 C108 N4 Nd2 -0.3(8) . . . . ?
C12 C13 O1 Nd1 -4.4(10) . . . . ?
C14 C13 O1 Nd1 178.8(4) . . . . ?
C12 C11 O2 Nd1 8.5(9) . . . . ?
C8 C11 O2 Nd1 -174.7(4) . . . . ?
C27 C28 O3 Nd1 13.6(13) . . . . ?
C29 C28 O3 Nd1 -165.3(6) . . . . ?
C27 C26 O4 Nd1 3.5(11) . . . . ?
C24 C26 O4 Nd1 -175.7(4) . . . . ?
C42 C43 O5 Nd1 -12.5(11) . . . . ?
C44 C43 O5 Nd1 167.6(5) . . . . ?
C42 C41 O6 Nd1 44.7(9) . . . . ?
C38 C41 O6 Nd1 -133.6(5) . . . . ?
C69 C70 O7 Nd2 -13.9(14) . . . . ?
C71 C70 O7 Nd2 169.9(6) . . . . ?
C69 C68 O8 Nd2 41.4(10) . . . . ?
C65 C68 O8 Nd2 -139.0(5) . . . . ?
C84 C83 O9 Nd2 7.5(12) . . . . ?
C80 C83 O9 Nd2 -174.0(5) . . . . ?
C84 C85 O10 Nd2 -3.9(14) . . . . ?
C86 C85 O10 Nd2 -179.4(6) . . . . ?
C99 C100 O11 Nd2 -16.0(12) . . . . ?
C101 C100 O11 Nd2 145.8(5) . . . . ?
C99 C98 O12 Nd2 25.7(9) . . . . ?
C95 C98 O12 Nd2 -158.1(4) . . . . ?
F26 C101 F27 C102 -91.1(8) . . . . ?
C100 C101 F27 C102 108.7(10) . . . . ?
F28 C102 F27 C101 0.0(17) . . . . ?
F29 C102 F27 C101 -131.9(8) . . . . ?
F30 C102 F27 C101 131.0(8) . . . . ?
C26 O4 Nd1 O6 -143.9(7) . . . . ?
C26 O4 Nd1 O3 3.8(6) . . . . ?
C26 O4 Nd1 O1 74.3(7) . . . . ?
C26 O4 Nd1 O2 137.1(7) . . . . ?
C26 O4 Nd1 O5 -74.4(7) . . . . ?
C26 O4 Nd1 N1 -29.2(8) . . . . ?
C26 O4 Nd1 N2 164.2(6) . . . . ?
C41 O6 Nd1 O4 49.5(5) . . . . ?
C41 O6 Nd1 O3 5.0(6) . . . . ?
C41 O6 Nd1 O1 153.0(5) . . . . ?
C41 O6 Nd1 O2 126.8(6) . . . . ?
C41 O6 Nd1 O5 -43.2(5) . . . . ?
C41 O6 Nd1 N1 -97.9(5) . . . . ?
C41 O6 Nd1 N2 -153.9(5) . . . . ?
C28 O3 Nd1 O4 -12.1(6) . . . . ?
C28 O3 Nd1 O6 34.0(7) . . . . ?
C28 O3 Nd1 O1 -127.1(7) . . . . ?
C28 O3 Nd1 O2 -68.4(7) . . . . ?
C28 O3 Nd1 O5 79.6(7) . . . . ?
C28 O3 Nd1 N1 150.6(7) . . . . ?
C28 O3 Nd1 N2 -177.8(6) . . . . ?
C13 O1 Nd1 O4 74.5(6) . . . . ?
C13 O1 Nd1 O6 -17.8(7) . . . . ?
C13 O1 Nd1 O3 139.4(6) . . . . ?
C13 O1 Nd1 O2 9.2(5) . . . . ?
C13 O1 Nd1 O5 -170.6(5) . . . . ?
C13 O1 Nd1 N1 -137.5(6) . . . . ?
C13 O1 Nd1 N2 -74.0(6) . . . . ?
C11 O2 Nd1 O4 -128.8(6) . . . . ?
C11 O2 Nd1 O6 152.0(6) . . . . ?
C11 O2 Nd1 O3 -74.3(6) . . . . ?
C11 O2 Nd1 O1 -11.7(5) . . . . ?
C11 O2 Nd1 O5 168.2(5) . . . . ?
C11 O2 Nd1 N1 40.5(6) . . . . ?
C11 O2 Nd1 N2 64.7(6) . . . . ?
C43 O5 Nd1 O4 -49.8(6) . . . . ?
C43 O5 Nd1 O6 26.3(6) . . . . ?
C43 O5 Nd1 O3 -120.5(6) . . . . ?
C43 O5 Nd1 O1 -170.7(5) . . . . ?
C43 O5 Nd1 O2 9.6(7) . . . . ?
C43 O5 Nd1 N1 154.3(6) . . . . ?
C43 O5 Nd1 N2 103.6(6) . . . . ?
C57 N1 Nd1 O4 4.1(6) . . . . ?
C51 N1 Nd1 O4 -171.3(4) . . . . ?
C57 N1 Nd1 O6 107.7(5) . . . . ?
C51 N1 Nd1 O6 -67.7(5) . . . . ?
C57 N1 Nd1 O3 -27.2(5) . . . . ?
C51 N1 Nd1 O3 157.4(5) . . . . ?
C57 N1 Nd1 O1 -107.3(5) . . . . ?
C51 N1 Nd1 O1 77.2(4) . . . . ?
C57 N1 Nd1 O2 -156.4(4) . . . . ?
C51 N1 Nd1 O2 28.2(5) . . . . ?
C57 N1 Nd1 O5 53.2(5) . . . . ?
C51 N1 Nd1 O5 -122.2(5) . . . . ?
C57 N1 Nd1 N2 176.6(5) . . . . ?
C51 N1 Nd1 N2 1.1(4) . . . . ?
C46 N2 Nd1 O4 -9.3(6) . . . . ?
C50 N2 Nd1 O4 171.7(4) . . . . ?
C46 N2 Nd1 O6 -59.4(4) . . . . ?
C50 N2 Nd1 O6 121.5(4) . . . . ?
C46 N2 Nd1 O3 143.0(4) . . . . ?
C50 N2 Nd1 O3 -36.1(5) . . . . ?
C46 N2 Nd1 O1 90.5(4) . . . . ?
C50 N2 Nd1 O1 -88.5(4) . . . . ?
C46 N2 Nd1 O2 17.4(4) . . . . ?
C50 N2 Nd1 O2 -161.6(4) . . . . ?
C46 N2 Nd1 O5 -126.0(4) . . . . ?
C50 N2 Nd1 O5 55.0(4) . . . . ?
C46 N2 Nd1 N1 178.8(5) . . . . ?
C50 N2 Nd1 N1 -0.2(4) . . . . ?
C83 O9 Nd2 O12 125.8(8) . . . . ?
C83 O9 Nd2 O10 -6.7(7) . . . . ?
C83 O9 Nd2 O11 62.7(8) . . . . ?
C83 O9 Nd2 O7 -88.3(8) . . . . ?
C83 O9 Nd2 O8 -157.4(8) . . . . ?
C83 O9 Nd2 N4 -29.8(9) . . . . ?
C83 O9 Nd2 N3 163.4(7) . . . . ?
C98 O12 Nd2 O9 -147.0(6) . . . . ?
C98 O12 Nd2 O10 -90.5(6) . . . . ?
C98 O12 Nd2 O11 -31.1(5) . . . . ?
C98 O12 Nd2 O7 140.1(5) . . . . ?
C98 O12 Nd2 O8 134.4(6) . . . . ?
C98 O12 Nd2 N4 16.4(6) . . . . ?
C98 O12 Nd2 N3 51.7(6) . . . . ?
C85 O10 Nd2 O9 4.4(7) . . . . ?
C85 O10 Nd2 O12 -55.6(8) . . . . ?
C85 O10 Nd2 O11 -111.0(8) . . . . ?
C85 O10 Nd2 O7 97.1(7) . . . . ?
C85 O10 Nd2 O8 47.3(8) . . . . ?
C85 O10 Nd2 N4 172.3(8) . . . . ?
C85 O10 Nd2 N3 -167.8(7) . . . . ?
C100 O11 Nd2 O9 93.8(7) . . . . ?
C100 O11 Nd2 O12 25.0(6) . . . . ?
C100 O11 Nd2 O10 157.9(7) . . . . ?
C100 O11 Nd2 O7 -145.8(6) . . . . ?
C100 O11 Nd2 O8 2.3(8) . . . . ?
C100 O11 Nd2 N4 -119.3(7) . . . . ?
C100 O11 Nd2 N3 -55.5(7) . . . . ?
C70 O7 Nd2 O9 -46.7(7) . . . . ?
C70 O7 Nd2 O12 22.6(9) . . . . ?
C70 O7 Nd2 O10 -116.9(7) . . . . ?
C70 O7 Nd2 O11 -172.2(6) . . . . ?
C70 O7 Nd2 O8 28.4(7) . . . . ?
C70 O7 Nd2 N4 161.2(8) . . . . ?
C70 O7 Nd2 N3 103.8(7) . . . . ?
C68 O8 Nd2 O9 51.4(6) . . . . ?
C68 O8 Nd2 O12 132.8(6) . . . . ?
C68 O8 Nd2 O10 10.1(7) . . . . ?
C68 O8 Nd2 O11 154.8(5) . . . . ?
C68 O8 Nd2 O7 -43.7(6) . . . . ?
C68 O8 Nd2 N4 -99.3(6) . . . . ?
C68 O8 Nd2 N3 -147.7(6) . . . . ?
C114 N4 Nd2 O9 10.1(8) . . . . ?
C108 N4 Nd2 O9 -171.4(4) . . . . ?
C114 N4 Nd2 O12 -137.9(6) . . . . ?
C108 N4 Nd2 O12 40.6(6) . . . . ?
C114 N4 Nd2 O10 -11.9(6) . . . . ?
C108 N4 Nd2 O10 166.6(5) . . . . ?
C114 N4 Nd2 O11 -92.3(6) . . . . ?
C108 N4 Nd2 O11 86.2(5) . . . . ?
C114 N4 Nd2 O7 72.6(6) . . . . ?
C108 N4 Nd2 O7 -108.9(5) . . . . ?
C114 N4 Nd2 O8 126.1(6) . . . . ?
C108 N4 Nd2 O8 -55.4(5) . . . . ?
C114 N4 Nd2 N3 -177.5(7) . . . . ?
C108 N4 Nd2 N3 1.0(5) . . . . ?
C103 N3 Nd2 O9 -8.8(6) . . . . ?
C107 N3 Nd2 O9 170.3(4) . . . . ?
C103 N3 Nd2 O12 29.0(4) . . . . ?
C107 N3 Nd2 O12 -151.9(5) . . . . ?
C103 N3 Nd2 O10 156.8(4) . . . . ?
C107 N3 Nd2 O10 -24.1(6) . . . . ?
C103 N3 Nd2 O11 100.2(5) . . . . ?
C107 N3 Nd2 O11 -80.7(4) . . . . ?
C103 N3 Nd2 O7 -114.5(5) . . . . ?
C107 N3 Nd2 O7 64.6(5) . . . . ?
C103 N3 Nd2 O8 -47.3(5) . . . . ?
C107 N3 Nd2 O8 131.8(5) . . . . ?
C103 N3 Nd2 N4 179.1(5) . . . . ?
C107 N3 Nd2 N4 -1.8(4) . . . . ?
